data_1569073
loop_
_publ_author_name
'Kaluarachchige Don, Umesh I.'
'Almaat, Ahmad S.'
'Ward, Cassandra L.'
'Groysman, Stanislav'

_publ_section_title
;
 Studies Relevant to the Functional Model of Mo-Cu CODH: In Situ Reactions
 of Cu(I)-L Complexes with Mo(VI) and Synthesis of Stable Structurally
 Characterized Heterotetranuclear
 Mo<sup>VI</sup><sub>2</sub>Cu<sup>I</sup><sub>2</sub> Complex.
;
_journal_issue 8
_journal_name_full 'Molecules (Basel, Switzerland)'
_journal_page_first 3644
_journal_paper_doi 10.3390/molecules28083644
_journal_volume 28
_journal_year 2023
_chemical_formula_moiety 'C84 H88 Cu2 Mo2 N8 O11, C18 H16 O Si, 6(C2 H3 N)'
_chemical_formula_sum 'C114 H122 Cu2 Mo2 N14 O12 Si'
_chemical_formula_weight 2227.30
_space_group_crystal_system monoclinic
_space_group_IT_number 14
_space_group_name_Hall '-P 2yn'
_space_group_name_H-M_alt 'P 1 21/n 1'
_atom_sites_solution_hydrogens geom
_atom_sites_solution_primary direct
_audit_creation_date 2023-03-13
_audit_creation_method
;
Olex2 1.5
(compiled 2023.03.06 svn.rbb2c1857 for OlexSys, GUI svn.r6748)
;
_cell_angle_alpha 90
_cell_angle_beta 109.253(6)
_cell_angle_gamma 90
_cell_formula_units_Z 4
_cell_length_a 20.546(5)
_cell_length_b 21.591(7)
_cell_length_c 25.679(7)
_cell_measurement_reflns_used 22266
_cell_measurement_temperature 100
_cell_measurement_theta_max 26.50
_cell_measurement_theta_min 1.91
_cell_volume 10754(5)
_computing_molecular_graphics 'Olex2 1.5 (Dolomanov et al., 2009)'
_computing_publication_material 'Olex2 1.5 (Dolomanov et al., 2009)'
_computing_structure_refinement 'SHELXL 2019/2 (Sheldrick, 2015)'
_computing_structure_solution 'SHELXS-1997  (Sheldrick, 2008)'
_diffrn_ambient_temperature 100
_diffrn_detector 'Photon III'
_diffrn_detector_type 'CPAD area detector'
_diffrn_measured_fraction_theta_full 0.999
_diffrn_measured_fraction_theta_max 0.994
_diffrn_measurement_device '\k--geometry diffractometer'
_diffrn_measurement_device_type 'Bruker D8 VENTURE'
_diffrn_measurement_method '\f and \w scans'
_diffrn_radiation_collimation '0.8 mm pinhole collimator'
_diffrn_radiation_monochromator 'multilayer mirror'
_diffrn_radiation_type 'Mo K\a'
_diffrn_radiation_wavelength 0.71073
_diffrn_reflns_av_R_equivalents 0.1084
_diffrn_reflns_av_unetI/netI 0.0447
_diffrn_reflns_Laue_measured_fraction_full 0.999
_diffrn_reflns_Laue_measured_fraction_max 0.994
_diffrn_reflns_limit_h_max 27
_diffrn_reflns_limit_h_min -27
_diffrn_reflns_limit_k_max 28
_diffrn_reflns_limit_k_min -28
_diffrn_reflns_limit_l_max 33
_diffrn_reflns_limit_l_min -33
_diffrn_reflns_number 386980
_diffrn_reflns_point_group_measured_fraction_full 0.999
_diffrn_reflns_point_group_measured_fraction_max 0.994
_diffrn_reflns_theta_full 25.242
_diffrn_reflns_theta_max 27.980
_diffrn_reflns_theta_min 1.911
_diffrn_source 'microfocus sealed tube'
_diffrn_source_target Mo
_diffrn_source_type 'Incoatec I\mS'
_exptl_absorpt_coefficient_mu 0.696
_exptl_absorpt_correction_T_max 0.9660
_exptl_absorpt_correction_T_min 0.9027
_exptl_absorpt_correction_type multi-scan
_exptl_absorpt_process_details 'SADABS-2016/2 (Bruker,2016/2) was used for absorption correction.'
_exptl_crystal_colour 'clear orange'
_exptl_crystal_colour_lustre clear
_exptl_crystal_colour_primary orange
_exptl_crystal_density_diffrn 1.376
_exptl_crystal_density_method 'not measured'
_exptl_crystal_description prism
_exptl_crystal_F_000 4624
_exptl_crystal_recrystallization_method 'acetonitrile ether benzene'
_exptl_crystal_size_max 0.15
_exptl_crystal_size_mid 0.1
_exptl_crystal_size_min 0.05
_refine_diff_density_max 1.809
_refine_diff_density_min -1.303
_refine_diff_density_rms 0.110
_refine_ls_extinction_method none
_refine_ls_goodness_of_fit_ref 1.022
_refine_ls_hydrogen_treatment constr
_refine_ls_matrix_type full
_refine_ls_number_parameters 1369
_refine_ls_number_reflns 25749
_refine_ls_number_restraints 96
_refine_ls_restrained_S_all 1.021
_refine_ls_R_factor_all 0.0996
_refine_ls_R_factor_gt 0.0682
_refine_ls_shift/su_max 0.001
_refine_ls_shift/su_mean 0.000
_refine_ls_structure_factor_coef Fsqd
_refine_ls_weighting_details 'w=1/[\s^2^(Fo^2^)+(0.0794P)^2^+46.7579P] where P=(Fo^2^+2Fc^2^)/3'
_refine_ls_weighting_scheme calc
_refine_ls_wR_factor_gt 0.1760
_refine_ls_wR_factor_ref 0.1977
_reflns_Friedel_coverage 0.000
_reflns_number_gt 18373
_reflns_number_total 25749
_reflns_threshold_expression 'I > 2\s(I)'
_cod_data_source_file sg982_final_CLW.cif
_cod_data_source_block sg982_final
_cod_database_code 1569073
_shelx_shelxl_version_number 2019/2
_shelx_space_group_comment
;
The symmetry employed for this shelxl refinement is uniquely defined
by the following loop, which should always be used as a source of
symmetry information in preference to the above space-group names.
They are only intended as comments.
;
_shelx_estimated_absorpt_t_max 0.966
_shelx_estimated_absorpt_t_min 0.903
_olex2_refinement_description
;
1. Fixed Uiso
 At 1.2 times of:
  All C(H) groups, All C(H,H) groups
 At 1.5 times of:
  All C(H,H,H) groups, All O(H) groups
2. Uiso/Uaniso restraints and constraints
C61 \\sim C1B \\sim C2A \\sim C3B \\sim C4A \\sim C3A \\sim C4B \\sim C2B \\sim
C1A: within 2A with sigma of 0.01 and sigma for terminal atoms of 0.02 within 2A
3. Others
 Sof(C1B)=Sof(C2B)=Sof(H2BA)=Sof(H2BB)=Sof(H2BC)=Sof(C3B)=Sof(H3BA)=Sof(H3BB)=
 Sof(H3BC)=Sof(C4B)=Sof(H4BA)=Sof(H4BB)=Sof(H4BC)=1-FVAR(1)
 Sof(C1A)=Sof(H1AA)=Sof(H1AB)=Sof(H1AC)=Sof(C2A)=Sof(C3A)=Sof(H3AA)=Sof(H3AB)=
 Sof(H3AC)=Sof(C4A)=Sof(H4AA)=Sof(H4AB)=Sof(H4AC)=FVAR(1)
4.a Secondary CH2 refined with riding coordinates:
 C13(H13A,H13B), C19(H19A,H19B), C52(H52A,H52B), C53(H53A,H53B)
4.b Aromatic/amide H refined with riding coordinates:
 C2(H2), C3(H3), C4(H4), C7(H7), C8(H8), C9(H9), C10(H10), C11(H11), C14(H14),
 C15(H15), C16(H16), C17(H17), C21(H21), C23(H23), C31(H31), C33(H33), C41(H41),
  C42(H42), C43(H43), C46(H46), C47(H47), C48(H48), C49(H49), C50(H50),
 C55(H55), C56(H56), C57(H57), C58(H58), C60(H60), C62(H62), C73(H73), C75(H75),
  C79(H79), C80(H80), C81(H81), C82(H82), C83(H83), C84(H84), C85(H85),
 C86(H86), C87(H87), C88(H88), C89(H89), C90(H90), C91(H91), C92(H92), C93(H93)
4.c Idealised Me refined as rotating group:
 C26(H26A,H26B,H26C), C27(H27A,H27B,H27C), C34(H34A,H34B,H34C), C35(H35A,H35B,
 H35C), C36(H36A,H36B,H36C), C37(H37A,H37B,H37C), C38(H38A,H38B,H38C), C39(H39A,
 H39B,H39C), C68(H68A,H68B,H68C), C69(H69A,H69B,H69C), C76(H76A,H76B,H76C),
 C77(H77A,H77B,H77C), C78(H78A,H78B,H78C), C1A(H1AA,H1AB,H1AC), C3A(H3AA,H3AB,
 H3AC), C4A(H4AA,H4AB,H4AC), C2B(H2BA,H2BB,H2BC), C3B(H3BA,H3BB,H3BC), C4B(H4BA,
 H4BB,H4BC), C99(H99A,H99B,H99C), C95(H95A,H95B,H95C), C97(H97A,H97B,H97C),
 C94(H94A,H94B,H94C), C96(H96A,H96B,H96C), C98(H98A,H98B,H98C)
4.d Idealised tetrahedral OH refined as rotating group:
 O12(H12)
;
_olex2_submission_special_instructions 'No special instructions were received'

loop_
_space_group_symop_operation_xyz
'x, y, z'
'-x+1/2, y+1/2, -z+1/2'
'-x, -y, -z'
'x-1/2, -y-1/2, z-1/2'

loop_
_atom_site_label
_atom_site_type_symbol
_atom_site_fract_x
_atom_site_fract_y
_atom_site_fract_z
_atom_site_U_iso_or_equiv
_atom_site_adp_type
_atom_site_occupancy
_atom_site_site_symmetry_order
_atom_site_calc_flag
_atom_site_refinement_flags_posn
_atom_site_refinement_flags_adp
_atom_site_refinement_flags_occupancy
_atom_site_disorder_assembly
_atom_site_disorder_group
Mo1 Mo 0.59581(2) 0.41547(2) 0.26538(2) 0.03279(11) Uani 1 1 d . . . . .
Mo2 Mo 0.43563(2) 0.40734(2) 0.24353(2) 0.03444(11) Uani 1 1 d . . . . .
Cu1 Cu 0.40070(3) 0.60791(3) 0.02720(2) 0.02880(13) Uani 1 1 d . . . . .
Cu2 Cu 0.60213(3) 0.61333(3) 0.47725(2) 0.02604(12) Uani 1 1 d . . . . .
O1 O 0.64794(18) 0.39925(17) 0.33114(14) 0.0406(8) Uani 1 1 d . . . . .
O2 O 0.6359(2) 0.38322(18) 0.22339(14) 0.0461(9) Uani 1 1 d . . . . .
O3 O 0.40008(19) 0.36628(18) 0.28363(14) 0.0459(9) Uani 1 1 d . . . . .
O4 O 0.38576(19) 0.39104(17) 0.17665(14) 0.0424(8) Uani 1 1 d . . . . .
O5 O 0.51860(19) 0.36088(16) 0.25406(13) 0.0388(8) Uani 1 1 d . . . . .
O6 O 0.62604(16) 0.50335(16) 0.26847(12) 0.0327(7) Uani 1 1 d . . . . .
O7 O 0.51138(15) 0.46087(14) 0.20215(12) 0.0297(7) Uani 1 1 d . . . . .
O8 O 0.51459(15) 0.45696(15) 0.30828(12) 0.0295(7) Uani 1 1 d . . . . .
O9 O 0.39623(16) 0.49089(17) 0.24295(13) 0.0362(8) Uani 1 1 d . . . . .
O10 O 0.29572(15) 0.53795(15) -0.02896(12) 0.0294(7) Uani 1 1 d . . . . .
O11 O 0.70631(14) 0.54915(14) 0.54249(12) 0.0267(6) Uani 1 1 d . . . . .
N1 N 0.36884(18) 0.55841(18) 0.08011(14) 0.0283(8) Uani 1 1 d . . . . .
N2 N 0.64485(16) 0.56215(16) 0.43111(14) 0.0233(7) Uani 1 1 d . . . . .
N3 N 0.3677(2) 0.6972(2) 0.01327(16) 0.0355(9) Uani 1 1 d . . . . .
N4 N 0.48560(18) 0.58703(18) 0.00640(15) 0.0280(8) Uani 1 1 d . . . . .
N5 N 0.36043(18) 0.61901(18) -0.07447(15) 0.0298(8) Uani 1 1 d . . . . .
N6 N 0.51447(17) 0.58514(17) 0.49186(15) 0.0269(7) Uani 1 1 d . . . . .
N7 N 0.62921(18) 0.70547(18) 0.48717(16) 0.0304(8) Uani 1 1 d . . . . .
N8 N 0.62911(18) 0.63090(17) 0.57569(14) 0.0275(7) Uani 1 1 d . . . . .
C1 C 0.5859(2) 0.5444(2) 0.23107(17) 0.0302(9) Uani 1 1 d . . . . .
C2 C 0.6036(2) 0.6048(2) 0.22797(19) 0.0364(10) Uani 1 1 d . . . . .
H2 H 0.646078 0.620326 0.252205 0.044 Uiso 1 1 calc R U . . .
C3 C 0.5587(3) 0.6439(2) 0.18875(19) 0.0359(10) Uani 1 1 d . . . . .
H3 H 0.571196 0.685801 0.185786 0.043 Uiso 1 1 calc R U . . .
C4 C 0.4963(2) 0.6217(2) 0.15440(18) 0.0338(10) Uani 1 1 d . . . . .
H4 H 0.465846 0.648697 0.128380 0.041 Uiso 1 1 calc R U . . .
C5 C 0.4771(2) 0.5598(2) 0.15734(17) 0.0292(9) Uani 1 1 d . . . . .
C6 C 0.5227(2) 0.5208(2) 0.19598(17) 0.0299(9) Uani 1 1 d . . . . .
C7 C 0.4092(2) 0.5357(2) 0.12617(17) 0.0292(9) Uani 1 1 d . . . . .
H7 H 0.393213 0.500657 0.140751 0.035 Uiso 1 1 calc R U . . .
C8 C 0.3511(3) 0.7315(3) 0.0505(2) 0.0408(11) Uani 1 1 d . . . . .
H8 H 0.356143 0.713594 0.085412 0.049 Uiso 1 1 calc R U . . .
C9 C 0.3270(3) 0.7915(3) 0.0407(2) 0.0483(14) Uani 1 1 d . . . . .
H9 H 0.316411 0.814547 0.068373 0.058 Uiso 1 1 calc R U . . .
C10 C 0.3186(3) 0.8171(3) -0.0103(3) 0.0503(14) Uani 1 1 d . . . . .
H10 H 0.302131 0.858289 -0.018263 0.060 Uiso 1 1 calc R U . . .
C11 C 0.3345(3) 0.7821(2) -0.0500(2) 0.0417(12) Uani 1 1 d . . . . .
H11 H 0.328537 0.798855 -0.085491 0.050 Uiso 1 1 calc R U . . .
C12 C 0.3589(2) 0.7228(2) -0.0369(2) 0.0350(10) Uani 1 1 d . . . . .
C13 C 0.3815(2) 0.6835(2) -0.07628(19) 0.0323(10) Uani 1 1 d . . . . .
H13A H 0.360899 0.699771 -0.114225 0.039 Uiso 1 1 calc R U . . .
H13B H 0.432318 0.685601 -0.066363 0.039 Uiso 1 1 calc R U . . .
C14 C 0.5501(2) 0.5913(2) 0.04248(18) 0.0326(10) Uani 1 1 d . . . . .
H14 H 0.555933 0.595074 0.080621 0.039 Uiso 1 1 calc R U . . .
C15 C 0.6081(2) 0.5904(2) 0.0266(2) 0.0378(11) Uani 1 1 d . . . . .
H15 H 0.652722 0.594672 0.053228 0.045 Uiso 1 1 calc R U . . .
C16 C 0.6003(2) 0.5832(2) -0.0285(2) 0.0378(11) Uani 1 1 d . . . . .
H16 H 0.639497 0.582060 -0.040360 0.045 Uiso 1 1 calc R U . . .
C17 C 0.5350(2) 0.5777(2) -0.06603(19) 0.0325(10) Uani 1 1 d . . . . .
H17 H 0.528444 0.572708 -0.104183 0.039 Uiso 1 1 calc R U . . .
C18 C 0.4783(2) 0.5795(2) -0.04739(17) 0.0283(9) Uani 1 1 d . . . . .
C19 C 0.4053(2) 0.5737(2) -0.08751(18) 0.0297(9) Uani 1 1 d . . . . .
H19A H 0.405375 0.580402 -0.125628 0.036 Uiso 1 1 calc R U . . .
H19B H 0.387721 0.531395 -0.085319 0.036 Uiso 1 1 calc R U . . .
C20 C 0.2882(2) 0.6077(2) -0.10210(18) 0.0298(9) Uani 1 1 d . . . . .
C21 C 0.2490(2) 0.6367(2) -0.15051(18) 0.0332(10) Uani 1 1 d . . . . .
H21 H 0.271091 0.664387 -0.168046 0.040 Uiso 1 1 calc R U . . .
C22 C 0.1788(2) 0.6266(3) -0.17422(19) 0.0372(11) Uani 1 1 d . . . . .
C23 C 0.1483(2) 0.5851(3) -0.14832(19) 0.0381(11) Uani 1 1 d . . . . .
H23 H 0.100136 0.577881 -0.163912 0.046 Uiso 1 1 calc R U . . .
C24 C 0.1852(2) 0.5531(2) -0.10016(19) 0.0340(10) Uani 1 1 d . . . . .
C25 C 0.2556(2) 0.5663(2) -0.07790(17) 0.0301(9) Uani 1 1 d . . . . .
C26 C 0.0752(3) 0.5138(4) -0.0863(2) 0.0558(17) Uani 1 1 d . . . . .
H26A H 0.065215 0.555212 -0.075332 0.084 Uiso 1 1 calc R U . . .
H26B H 0.057652 0.482502 -0.066665 0.084 Uiso 1 1 calc R U . . .
H26C H 0.052925 0.508601 -0.126133 0.084 Uiso 1 1 calc R U . . .
C27 C 0.1687(3) 0.4406(3) -0.0888(2) 0.0513(14) Uani 1 1 d . . . . .
H27A H 0.148425 0.436364 -0.128878 0.077 Uiso 1 1 calc R U . . .
H27B H 0.148154 0.409884 -0.070742 0.077 Uiso 1 1 calc R U . . .
H27C H 0.218558 0.433914 -0.077614 0.077 Uiso 1 1 calc R U . . .
C28 C 0.1915(2) 0.5133(2) -0.0092(2) 0.0338(10) Uani 1 1 d . . . . .
C29 C 0.2617(2) 0.5285(2) 0.00861(18) 0.0286(9) Uani 1 1 d . . . . .
C30 C 0.2991(2) 0.5371(2) 0.06413(18) 0.0298(9) Uani 1 1 d . . . . .
C31 C 0.2651(2) 0.5293(2) 0.1027(2) 0.0364(10) Uani 1 1 d . . . . .
H31 H 0.290017 0.534857 0.140809 0.044 Uiso 1 1 calc R U . . .
C32 C 0.1949(3) 0.5135(3) 0.0864(2) 0.0410(11) Uani 1 1 d . . . . .
C33 C 0.1595(3) 0.5064(3) 0.0306(2) 0.0407(11) Uani 1 1 d . . . . .
H33 H 0.111788 0.496484 0.019119 0.049 Uiso 1 1 calc R U . . .
C34 C 0.1032(4) 0.5638(4) 0.1184(3) 0.073(2) Uani 1 1 d . . . . .
H34A H 0.128546 0.602361 0.131172 0.109 Uiso 1 1 calc R U . . .
H34B H 0.071283 0.556431 0.138904 0.109 Uiso 1 1 calc R U . . .
H34C H 0.077067 0.567153 0.078919 0.109 Uiso 1 1 calc R U . . .
C35 C 0.2019(4) 0.5096(5) 0.1858(3) 0.095(3) Uani 1 1 d . . . . .
H35A H 0.233901 0.474476 0.192625 0.142 Uiso 1 1 calc R U . . .
H35B H 0.174493 0.506889 0.210528 0.142 Uiso 1 1 calc R U . . .
H35C H 0.228082 0.548389 0.192607 0.142 Uiso 1 1 calc R U . . .
C36 C 0.1103(3) 0.4512(4) 0.1165(3) 0.0604(17) Uani 1 1 d . . . . .
H36A H 0.075353 0.454994 0.079914 0.091 Uiso 1 1 calc R U . . .
H36B H 0.087635 0.447502 0.144458 0.091 Uiso 1 1 calc R U . . .
H36C H 0.138490 0.414298 0.117515 0.091 Uiso 1 1 calc R U . . .
C37 C 0.0987(3) 0.7146(3) -0.2080(2) 0.0587(16) Uani 1 1 d . . . . .
H37A H 0.071558 0.698338 -0.185986 0.088 Uiso 1 1 calc R U . . .
H37B H 0.068122 0.736068 -0.240471 0.088 Uiso 1 1 calc R U . . .
H37C H 0.133296 0.743719 -0.185608 0.088 Uiso 1 1 calc R U . . .
C38 C 0.0776(3) 0.6187(3) -0.2637(2) 0.0625(18) Uani 1 1 d . . . . .
H38A H 0.098707 0.582506 -0.274786 0.094 Uiso 1 1 calc R U . . .
H38B H 0.050453 0.641639 -0.296639 0.094 Uiso 1 1 calc R U . . .
H38C H 0.047347 0.604947 -0.243361 0.094 Uiso 1 1 calc R U . . .
C39 C 0.1777(3) 0.6851(5) -0.2594(3) 0.088(3) Uani 1 1 d . . . . .
H39A H 0.210532 0.715895 -0.237609 0.131 Uiso 1 1 calc R U . . .
H39B H 0.147703 0.704267 -0.293377 0.131 Uiso 1 1 calc R U . . .
H39C H 0.203037 0.650639 -0.268592 0.131 Uiso 1 1 calc R U . . .
C40 C 0.4327(2) 0.5348(2) 0.27840(16) 0.0298(9) Uani 1 1 d . . . . .
C41 C 0.4109(2) 0.5944(2) 0.27994(19) 0.0362(11) Uani 1 1 d . . . . .
H41 H 0.366581 0.606862 0.256521 0.043 Uiso 1 1 calc R U . . .
C42 C 0.4544(3) 0.6369(2) 0.31627(19) 0.0379(11) Uani 1 1 d . . . . .
H42 H 0.439492 0.678418 0.317122 0.046 Uiso 1 1 calc R U . . .
C43 C 0.5186(2) 0.6192(2) 0.35080(18) 0.0318(10) Uani 1 1 d . . . . .
H43 H 0.547563 0.648729 0.374908 0.038 Uiso 1 1 calc R U . . .
C44 C 0.5417(2) 0.5576(2) 0.35076(16) 0.0259(8) Uani 1 1 d . . . . .
C45 C 0.4988(2) 0.5159(2) 0.31335(16) 0.0258(8) Uani 1 1 d . . . . .
C46 C 0.6094(2) 0.5367(2) 0.38476(16) 0.0254(8) Uani 1 1 d . . . . .
H46 H 0.629012 0.502278 0.372281 0.030 Uiso 1 1 calc R U . . .
C47 C 0.4529(2) 0.5790(2) 0.4512(2) 0.0329(10) Uani 1 1 d . . . . .
H47 H 0.451864 0.579944 0.413964 0.039 Uiso 1 1 calc R U . . .
C48 C 0.3920(2) 0.5715(2) 0.4616(2) 0.0368(11) Uani 1 1 d . . . . .
H48 H 0.349783 0.567902 0.431900 0.044 Uiso 1 1 calc R U . . .
C49 C 0.3926(2) 0.5693(2) 0.5155(2) 0.0400(11) Uani 1 1 d . . . . .
H49 H 0.351049 0.564353 0.523765 0.048 Uiso 1 1 calc R U . . .
C50 C 0.4557(2) 0.5744(2) 0.5572(2) 0.0347(10) Uani 1 1 d . . . . .
H50 H 0.458036 0.573109 0.594793 0.042 Uiso 1 1 calc R U . . .
C51 C 0.5153(2) 0.5814(2) 0.54379(18) 0.0282(9) Uani 1 1 d . . . . .
C52 C 0.5843(2) 0.5853(2) 0.58906(19) 0.0321(9) Uani 1 1 d . . . . .
H52A H 0.577254 0.597106 0.624075 0.039 Uiso 1 1 calc R U . . .
H52B H 0.606854 0.544211 0.594281 0.039 Uiso 1 1 calc R U . . .
C53 C 0.6028(2) 0.6942(2) 0.57146(19) 0.0312(9) Uani 1 1 d . . . . .
H53A H 0.615047 0.712845 0.608660 0.037 Uiso 1 1 calc R U . . .
H53B H 0.551883 0.693868 0.554937 0.037 Uiso 1 1 calc R U . . .
C54 C 0.6335(2) 0.7317(2) 0.53611(19) 0.0322(10) Uani 1 1 d . . . . .
C55 C 0.6622(3) 0.7895(3) 0.5510(2) 0.0464(13) Uani 1 1 d . . . . .
H55 H 0.665721 0.806575 0.585927 0.056 Uiso 1 1 calc R U . . .
C56 C 0.6859(3) 0.8225(3) 0.5148(3) 0.0529(15) Uani 1 1 d . . . . .
H56 H 0.706345 0.862121 0.524576 0.063 Uiso 1 1 calc R U . . .
C57 C 0.6794(3) 0.7970(3) 0.4644(3) 0.0493(14) Uani 1 1 d . . . . .
H57 H 0.693533 0.819466 0.438159 0.059 Uiso 1 1 calc R U . . .
C58 C 0.6521(2) 0.7384(2) 0.4524(2) 0.0383(11) Uani 1 1 d . . . . .
H58 H 0.649456 0.720418 0.418022 0.046 Uiso 1 1 calc R U . . .
C59 C 0.7008(2) 0.6241(2) 0.60789(17) 0.0290(9) Uani 1 1 d . . . . .
C60 C 0.7332(3) 0.6592(2) 0.65456(19) 0.0377(11) Uani 1 1 d . . . . .
H60 H 0.706830 0.687906 0.667338 0.045 Uiso 1 1 calc R U . . .
C61 C 0.8034(3) 0.6534(3) 0.6830(2) 0.0451(13) Uani 1 1 d . U . . .
C62 C 0.8407(2) 0.6096(2) 0.6647(2) 0.0387(11) Uani 1 1 d . . . . .
H62 H 0.888444 0.604401 0.684421 0.046 Uiso 1 1 calc R U . . .
C63 C 0.8099(2) 0.5732(2) 0.61831(18) 0.0311(9) Uani 1 1 d . . . . .
C64 C 0.7399(2) 0.5817(2) 0.59067(17) 0.0281(9) Uani 1 1 d . . . . .
C68 C 0.8322(3) 0.4606(3) 0.6165(2) 0.0424(12) Uani 1 1 d . . . . .
H68A H 0.854040 0.428040 0.601398 0.064 Uiso 1 1 calc R U . . .
H68B H 0.782215 0.453849 0.604118 0.064 Uiso 1 1 calc R U . . .
H68C H 0.850423 0.459332 0.656873 0.064 Uiso 1 1 calc R U . . .
C69 C 0.9254(2) 0.5345(3) 0.6162(2) 0.0467(14) Uani 1 1 d . . . . .
H69A H 0.942949 0.535123 0.656653 0.070 Uiso 1 1 calc R U . . .
H69B H 0.935173 0.574302 0.602025 0.070 Uiso 1 1 calc R U . . .
H69C H 0.947979 0.501150 0.602721 0.070 Uiso 1 1 calc R U . . .
C70 C 0.8171(2) 0.5253(2) 0.53338(18) 0.0308(9) Uani 1 1 d . . . . .
C71 C 0.7472(2) 0.5382(2) 0.51001(18) 0.0278(9) Uani 1 1 d . . . . .
C72 C 0.7152(2) 0.5425(2) 0.45292(17) 0.0261(8) Uani 1 1 d . . . . .
C73 C 0.7548(2) 0.5323(2) 0.41884(19) 0.0337(10) Uani 1 1 d . . . . .
H73 H 0.733492 0.534918 0.379988 0.040 Uiso 1 1 calc R U . . .
C74 C 0.8250(2) 0.5183(2) 0.4403(2) 0.0361(10) Uani 1 1 d . . . . .
C75 C 0.8549(2) 0.5151(2) 0.4981(2) 0.0374(11) Uani 1 1 d . . . . .
H75 H 0.902561 0.505589 0.513602 0.045 Uiso 1 1 calc R U . . .
C76 C 0.8281(3) 0.5128(4) 0.3430(3) 0.0612(18) Uani 1 1 d . . . . .
H76A H 0.793882 0.479439 0.333796 0.092 Uiso 1 1 calc R U . . .
H76B H 0.858809 0.508149 0.320993 0.092 Uiso 1 1 calc R U . . .
H76C H 0.804593 0.552899 0.334813 0.092 Uiso 1 1 calc R U . . .
C77 C 0.9070(3) 0.4473(3) 0.4173(3) 0.0527(14) Uani 1 1 d . . . . .
H77A H 0.931930 0.444870 0.456981 0.079 Uiso 1 1 calc R U . . .
H77B H 0.939772 0.443266 0.397026 0.079 Uiso 1 1 calc R U . . .
H77C H 0.873137 0.413674 0.406490 0.079 Uiso 1 1 calc R U . . .
C78 C 0.9241(3) 0.5616(3) 0.4159(3) 0.0588(16) Uani 1 1 d . . . . .
H78A H 0.900752 0.601683 0.406508 0.088 Uiso 1 1 calc R U . . .
H78B H 0.954346 0.555235 0.393817 0.088 Uiso 1 1 calc R U . . .
H78C H 0.951547 0.561033 0.455173 0.088 Uiso 1 1 calc R U . . .
C110 C 0.8700(2) 0.5096(3) 0.4037(2) 0.0449(13) Uani 1 1 d . . . . .
C111 C 0.8474(2) 0.5234(2) 0.59642(19) 0.0349(10) Uani 1 1 d . . . . .
C113 C 0.1348(3) 0.6612(3) -0.2264(2) 0.0457(13) Uani 1 1 d . . . . .
C114 C 0.1543(2) 0.5059(3) -0.0716(2) 0.0399(12) Uani 1 1 d . . . . .
C115 C 0.1558(3) 0.5080(3) 0.1282(2) 0.0519(14) Uani 1 1 d . . . . .
C1A C 0.9070(13) 0.6742(16) 0.7655(9) 0.044(4) Uani 0.555(10) 1 d . U P A 1
H1AA H 0.926923 0.700033 0.798287 0.067 Uiso 0.555(10) 1 calc R U P A 1
H1AB H 0.930159 0.683110 0.738515 0.067 Uiso 0.555(10) 1 calc R U P A 1
H1AC H 0.913291 0.630399 0.775985 0.067 Uiso 0.555(10) 1 calc R U P A 1
C2A C 0.8274(6) 0.6888(5) 0.7392(4) 0.041(2) Uani 0.555(10) 1 d . U P A 1
C3A C 0.7899(5) 0.6692(6) 0.7785(4) 0.056(3) Uani 0.555(10) 1 d . U P A 1
H3AA H 0.795448 0.624554 0.785147 0.083 Uiso 0.555(10) 1 calc R U P A 1
H3AB H 0.740754 0.679124 0.762243 0.083 Uiso 0.555(10) 1 calc R U P A 1
H3AC H 0.809193 0.691446 0.813528 0.083 Uiso 0.555(10) 1 calc R U P A 1
C4A C 0.8142(9) 0.7570(8) 0.7260(6) 0.057(4) Uani 0.555(10) 1 d . U P A 1
H4AA H 0.830548 0.781144 0.760153 0.086 Uiso 0.555(10) 1 calc R U P A 1
H4AB H 0.764636 0.763870 0.708205 0.086 Uiso 0.555(10) 1 calc R U P A 1
H4AC H 0.838837 0.770079 0.701036 0.086 Uiso 0.555(10) 1 calc R U P A 1
C1B C 0.8511(7) 0.7020(7) 0.7245(5) 0.041(2) Uani 0.445(10) 1 d . U P A 2
C2B C 0.8973(18) 0.672(2) 0.7751(12) 0.045(5) Uani 0.445(10) 1 d . U P A 2
H2BA H 0.927315 0.642201 0.765151 0.067 Uiso 0.445(10) 1 calc R U P A 2
H2BB H 0.869608 0.650191 0.793958 0.067 Uiso 0.445(10) 1 calc R U P A 2
H2BC H 0.925670 0.703503 0.799725 0.067 Uiso 0.445(10) 1 calc R U P A 2
C3B C 0.8967(7) 0.7424(6) 0.7022(5) 0.045(3) Uani 0.445(10) 1 d . U P A 2
H3BA H 0.924602 0.769765 0.731511 0.067 Uiso 0.445(10) 1 calc R U P A 2
H3BB H 0.867713 0.767366 0.671410 0.067 Uiso 0.445(10) 1 calc R U P A 2
H3BC H 0.927114 0.715995 0.689322 0.067 Uiso 0.445(10) 1 calc R U P A 2
C4B C 0.8047(12) 0.7425(11) 0.7444(8) 0.063(5) Uani 0.445(10) 1 d . U P A 2
H4BA H 0.777357 0.716657 0.760808 0.094 Uiso 0.445(10) 1 calc R U P A 2
H4BB H 0.773843 0.765733 0.713253 0.094 Uiso 0.445(10) 1 calc R U P A 2
H4BC H 0.832736 0.771462 0.772170 0.094 Uiso 0.445(10) 1 calc R U P A 2
Si1 Si 0.25260(9) 0.77456(8) 0.42206(7) 0.0515(4) Uani 1 1 d . . . . .
O12 O 0.2114(3) 0.8406(2) 0.41561(17) 0.0651(13) Uani 1 1 d . . . . .
H12 H 0.198723 0.851907 0.382481 0.098 Uiso 1 1 calc R U . . .
C79 C 0.1642(3) 0.7447(4) 0.3132(3) 0.0663(18) Uani 1 1 d . . . . .
H79 H 0.143141 0.783234 0.315718 0.080 Uiso 1 1 calc R U . . .
C80 C 0.1373(4) 0.7105(4) 0.2661(3) 0.077(2) Uani 1 1 d . . . . .
H80 H 0.097480 0.724073 0.237295 0.092 Uiso 1 1 calc R U . . .
C81 C 0.1701(5) 0.6552(4) 0.2618(4) 0.087(3) Uani 1 1 d . . . . .
H81 H 0.152145 0.630595 0.229520 0.104 Uiso 1 1 calc R U . . .
C82 C 0.2300(6) 0.6348(4) 0.3048(3) 0.085(3) Uani 1 1 d . . . . .
H82 H 0.253476 0.598099 0.301053 0.102 Uiso 1 1 calc R U . . .
C83 C 0.2528(5) 0.6706(3) 0.3524(3) 0.080(2) Uani 1 1 d . . . . .
H83 H 0.291441 0.656792 0.382097 0.095 Uiso 1 1 calc R U . . .
C84 C 0.3889(4) 0.7649(6) 0.4134(4) 0.119(4) Uani 1 1 d . . . . .
H84 H 0.369665 0.738284 0.382704 0.143 Uiso 1 1 calc R U . . .
C85 C 0.4586(4) 0.7794(6) 0.4297(4) 0.126(5) Uani 1 1 d . . . . .
H85 H 0.486066 0.761942 0.410061 0.151 Uiso 1 1 calc R U . . .
C86 C 0.4879(4) 0.8170(4) 0.4720(3) 0.079(2) Uani 1 1 d . . . . .
H86 H 0.534229 0.830195 0.479425 0.095 Uiso 1 1 calc R U . . .
C87 C 0.4520(5) 0.8364(5) 0.5044(5) 0.103(3) Uani 1 1 d . . . . .
H87 H 0.473928 0.858618 0.537506 0.124 Uiso 1 1 calc R U . . .
C88 C 0.3802(5) 0.8227(5) 0.4875(5) 0.112(4) Uani 1 1 d . . . . .
H88 H 0.353962 0.837807 0.509112 0.134 Uiso 1 1 calc R U . . .
C89 C 0.2409(3) 0.6735(3) 0.4928(3) 0.0536(14) Uani 1 1 d . . . . .
H89 H 0.245852 0.646443 0.465144 0.064 Uiso 1 1 calc R U . . .
C90 C 0.2369(3) 0.6487(3) 0.5408(3) 0.0537(14) Uani 1 1 d . . . . .
H90 H 0.239908 0.605066 0.546132 0.064 Uiso 1 1 calc R U . . .
C91 C 0.2287(3) 0.6863(3) 0.5813(3) 0.0582(16) Uani 1 1 d . . . . .
H91 H 0.225564 0.668964 0.614431 0.070 Uiso 1 1 calc R U . . .
C92 C 0.2251(3) 0.7481(3) 0.5736(3) 0.0600(16) Uani 1 1 d . . . . .
H92 H 0.219211 0.774136 0.601591 0.072 Uiso 1 1 calc R U . . .
C93 C 0.2298(3) 0.7748(3) 0.5254(3) 0.0573(15) Uani 1 1 d . . . . .
H93 H 0.227489 0.818551 0.521111 0.069 Uiso 1 1 calc R U . . .
C101 C 0.2211(4) 0.7259(3) 0.3581(3) 0.0568(15) Uani 1 1 d . . . . .
C102 C 0.3473(3) 0.7885(3) 0.4410(3) 0.0574(15) Uani 1 1 d . . . . .
C103 C 0.2379(3) 0.7372(3) 0.4831(2) 0.0477(13) Uani 1 1 d . . . . .
N11 N 0.7343(6) 0.6269(4) 0.1657(4) 0.130(4) Uani 1 1 d . . . . .
C99 C 0.7387(4) 0.5166(3) 0.2011(3) 0.0603(16) Uani 1 1 d . . . . .
H99A H 0.705473 0.491734 0.172623 0.090 Uiso 1 1 calc R U . . .
H99B H 0.726843 0.515400 0.235071 0.090 Uiso 1 1 calc R U . . .
H99C H 0.785148 0.499668 0.208390 0.090 Uiso 1 1 calc R U . . .
C109 C 0.7369(4) 0.5776(4) 0.1831(3) 0.0662(19) Uani 1 1 d . . . . .
N13 N 0.5237(6) 0.1841(5) 0.3488(4) 0.163(5) Uani 1 1 d . . . . .
C95 C 0.5742(5) 0.2849(4) 0.3888(4) 0.097(3) Uani 1 1 d . . . . .
H95A H 0.567201 0.315499 0.359274 0.145 Uiso 1 1 calc R U . . .
H95B H 0.623608 0.280448 0.408796 0.145 Uiso 1 1 calc R U . . .
H95C H 0.550721 0.298806 0.414356 0.145 Uiso 1 1 calc R U . . .
C106 C 0.5474(4) 0.2287(4) 0.3664(4) 0.085(3) Uani 1 1 d . . . . .
N12 N 0.4564(5) 0.1649(4) 0.1059(5) 0.128(3) Uani 1 1 d . . . . .
C97 C 0.4790(5) 0.2762(4) 0.1444(4) 0.086(3) Uani 1 1 d . . . . .
H97A H 0.436867 0.300582 0.128691 0.129 Uiso 1 1 calc R U . . .
H97B H 0.516456 0.294893 0.133975 0.129 Uiso 1 1 calc R U . . .
H97C H 0.491772 0.275560 0.184664 0.129 Uiso 1 1 calc R U . . .
C107 C 0.4675(5) 0.2145(4) 0.1237(3) 0.077(2) Uani 1 1 d . . . . .
N9 N 0.5203(4) 0.7830(4) 0.1095(3) 0.091(2) Uani 1 1 d . . . . .
C94 C 0.5399(4) 0.7835(4) 0.0156(3) 0.088(3) Uani 1 1 d . . . . .
H94A H 0.577875 0.811740 0.017077 0.132 Uiso 1 1 calc R U . . .
H94B H 0.497576 0.797936 -0.012489 0.132 Uiso 1 1 calc R U . . .
H94C H 0.551091 0.741783 0.006177 0.132 Uiso 1 1 calc R U . . .
C104 C 0.5299(4) 0.7823(4) 0.0693(4) 0.071(2) Uani 1 1 d . . . . .
N14 N 1.0317(4) 0.4993(4) 0.2315(3) 0.090(2) Uani 1 1 d . . . . .
C96 C 0.9836(8) 0.5956(6) 0.2639(5) 0.147(6) Uani 1 1 d . . . . .
H96A H 0.991898 0.631849 0.243983 0.220 Uiso 1 1 calc R U . . .
H96B H 1.007342 0.601028 0.303522 0.220 Uiso 1 1 calc R U . . .
H96C H 0.933935 0.591181 0.256937 0.220 Uiso 1 1 calc R U . . .
C105 C 1.0089(4) 0.5417(4) 0.2453(3) 0.0685(19) Uani 1 1 d . . . . .
N10 N 0.8332(7) 0.6982(5) 0.3125(4) 0.150(5) Uani 1 1 d . . . . .
C98 C 0.8478(6) 0.7406(4) 0.2229(4) 0.103(3) Uani 1 1 d . . . . .
H98A H 0.807832 0.728430 0.191405 0.154 Uiso 1 1 calc R U . . .
H98B H 0.889893 0.723875 0.218261 0.154 Uiso 1 1 calc R U . . .
H98C H 0.850793 0.785929 0.224955 0.154 Uiso 1 1 calc R U . . .
C108 C 0.8404(6) 0.7166(4) 0.2731(4) 0.098(3) Uani 1 1 d . . . . .

loop_
_atom_site_aniso_label
_atom_site_aniso_U_11
_atom_site_aniso_U_22
_atom_site_aniso_U_33
_atom_site_aniso_U_23
_atom_site_aniso_U_13
_atom_site_aniso_U_12
Mo1 0.0341(2) 0.0387(2) 0.01998(18) -0.00021(15) 0.00130(15) 0.00753(17)
Mo2 0.0349(2) 0.0408(2) 0.01983(18) -0.00330(16) -0.00150(15) -0.00755(17)
Cu1 0.0245(2) 0.0390(3) 0.0205(2) 0.0006(2) 0.00424(19) 0.0023(2)
Cu2 0.0211(2) 0.0323(3) 0.0215(2) -0.0019(2) 0.00267(19) 0.0006(2)
O1 0.0392(18) 0.048(2) 0.0282(17) 0.0010(15) 0.0019(14) 0.0100(16)
O2 0.049(2) 0.055(2) 0.0299(18) -0.0012(16) 0.0076(16) 0.0149(18)
O3 0.048(2) 0.052(2) 0.0296(18) -0.0025(16) 0.0016(15) -0.0183(17)
O4 0.045(2) 0.043(2) 0.0290(17) -0.0047(15) -0.0023(15) -0.0089(16)
O5 0.050(2) 0.0326(18) 0.0265(16) -0.0020(13) 0.0030(14) -0.0010(15)
O6 0.0279(15) 0.0430(18) 0.0206(14) 0.0020(13) -0.0011(12) 0.0046(13)
O7 0.0308(15) 0.0341(16) 0.0174(13) 0.0009(12) -0.0010(12) 0.0036(13)
O8 0.0283(15) 0.0349(17) 0.0184(14) -0.0036(12) -0.0016(11) -0.0011(13)
O9 0.0259(15) 0.051(2) 0.0230(15) -0.0055(14) -0.0038(12) -0.0059(14)
O10 0.0210(14) 0.0407(18) 0.0233(15) 0.0017(13) 0.0029(11) 0.0030(12)
O11 0.0189(13) 0.0340(16) 0.0225(14) -0.0056(12) 0.0004(11) -0.0039(12)
N1 0.0248(17) 0.037(2) 0.0205(17) -0.0010(15) 0.0033(14) 0.0031(15)
N2 0.0161(15) 0.0296(18) 0.0208(16) 0.0016(13) 0.0013(12) 0.0001(13)
N3 0.0296(19) 0.042(2) 0.032(2) -0.0063(17) 0.0054(16) 0.0011(17)
N4 0.0214(16) 0.036(2) 0.0239(17) -0.0018(15) 0.0033(14) 0.0040(15)
N5 0.0197(16) 0.040(2) 0.0248(18) 0.0000(15) 0.0009(14) 0.0028(15)
N6 0.0203(16) 0.0299(19) 0.0287(18) -0.0008(15) 0.0057(14) -0.0022(14)
N7 0.0233(17) 0.033(2) 0.0310(19) 0.0034(16) 0.0032(15) -0.0008(15)
N8 0.0223(17) 0.0334(19) 0.0224(17) -0.0015(14) 0.0014(14) 0.0003(14)
C1 0.030(2) 0.039(2) 0.0193(19) 0.0008(17) 0.0052(16) 0.0058(18)
C2 0.032(2) 0.048(3) 0.026(2) -0.005(2) 0.0051(18) -0.003(2)
C3 0.042(3) 0.038(3) 0.026(2) 0.0002(19) 0.0087(19) 0.000(2)
C4 0.039(2) 0.039(3) 0.022(2) 0.0004(18) 0.0073(18) 0.005(2)
C5 0.033(2) 0.037(2) 0.0156(18) -0.0016(17) 0.0062(16) 0.0034(19)
C6 0.031(2) 0.039(2) 0.0170(19) -0.0009(17) 0.0043(16) 0.0036(19)
C7 0.029(2) 0.037(2) 0.0195(19) 0.0000(17) 0.0051(16) 0.0035(18)
C8 0.034(2) 0.047(3) 0.037(3) -0.008(2) 0.005(2) 0.007(2)
C9 0.036(3) 0.050(3) 0.052(3) -0.017(3) 0.005(2) 0.010(2)
C10 0.043(3) 0.037(3) 0.064(4) -0.002(3) 0.009(3) 0.010(2)
C11 0.037(3) 0.039(3) 0.044(3) -0.001(2) 0.005(2) 0.001(2)
C12 0.026(2) 0.038(3) 0.036(2) 0.000(2) 0.0030(18) 0.0009(19)
C13 0.030(2) 0.036(2) 0.029(2) 0.0023(18) 0.0077(18) 0.0002(19)
C14 0.023(2) 0.049(3) 0.022(2) 0.0013(19) 0.0029(16) 0.0057(19)
C15 0.024(2) 0.052(3) 0.033(2) -0.006(2) 0.0042(18) 0.005(2)
C16 0.027(2) 0.049(3) 0.037(3) -0.003(2) 0.0107(19) 0.005(2)
C17 0.031(2) 0.041(3) 0.027(2) -0.0057(19) 0.0113(18) 0.0020(19)
C18 0.027(2) 0.031(2) 0.023(2) -0.0004(17) 0.0032(16) 0.0051(17)
C19 0.027(2) 0.037(2) 0.022(2) -0.0026(17) 0.0044(16) 0.0039(18)
C20 0.0224(19) 0.041(3) 0.023(2) -0.0026(18) 0.0042(16) 0.0035(18)
C21 0.031(2) 0.042(3) 0.022(2) 0.0013(18) 0.0014(17) 0.0054(19)
C22 0.028(2) 0.056(3) 0.023(2) 0.001(2) 0.0005(17) 0.013(2)
C23 0.0177(19) 0.062(3) 0.027(2) -0.006(2) -0.0043(16) 0.007(2)
C24 0.024(2) 0.050(3) 0.026(2) -0.005(2) 0.0047(17) 0.0014(19)
C25 0.0211(19) 0.044(3) 0.0198(19) 0.0004(18) -0.0006(15) 0.0097(18)
C26 0.024(2) 0.102(5) 0.036(3) 0.004(3) 0.003(2) -0.010(3)
C27 0.050(3) 0.062(4) 0.042(3) -0.011(3) 0.014(3) -0.018(3)
C28 0.023(2) 0.044(3) 0.033(2) -0.001(2) 0.0088(18) 0.0001(19)
C29 0.026(2) 0.032(2) 0.026(2) 0.0014(17) 0.0071(17) 0.0019(17)
C30 0.024(2) 0.036(2) 0.027(2) 0.0041(18) 0.0058(17) 0.0034(17)
C31 0.035(2) 0.045(3) 0.028(2) 0.004(2) 0.0097(19) 0.004(2)
C32 0.038(3) 0.048(3) 0.043(3) 0.003(2) 0.021(2) -0.001(2)
C33 0.028(2) 0.054(3) 0.039(3) 0.004(2) 0.010(2) -0.002(2)
C34 0.069(4) 0.092(6) 0.071(5) -0.002(4) 0.040(4) 0.009(4)
C35 0.053(4) 0.199(10) 0.039(3) -0.021(5) 0.023(3) -0.045(5)
C36 0.046(3) 0.094(5) 0.042(3) 0.000(3) 0.015(3) -0.019(3)
C37 0.060(4) 0.057(4) 0.042(3) 0.003(3) -0.007(3) 0.011(3)
C38 0.061(4) 0.071(4) 0.033(3) -0.002(3) -0.014(3) 0.015(3)
C39 0.047(4) 0.166(9) 0.043(4) 0.054(5) 0.006(3) 0.028(5)
C40 0.0219(19) 0.046(3) 0.0152(18) -0.0036(17) -0.0028(15) -0.0013(18)
C41 0.025(2) 0.049(3) 0.026(2) 0.002(2) -0.0035(17) 0.005(2)
C42 0.038(3) 0.039(3) 0.029(2) -0.001(2) 0.0008(19) 0.009(2)
C43 0.032(2) 0.032(2) 0.024(2) 0.0013(17) -0.0018(17) 0.0005(18)
C44 0.0219(19) 0.035(2) 0.0171(18) 0.0035(16) 0.0014(15) 0.0020(17)
C45 0.026(2) 0.032(2) 0.0159(18) -0.0010(16) 0.0018(15) 0.0001(17)
C46 0.0214(18) 0.031(2) 0.0203(19) -0.0029(16) 0.0022(15) -0.0017(16)
C47 0.021(2) 0.042(3) 0.031(2) -0.0020(19) 0.0019(17) 0.0002(18)
C48 0.024(2) 0.041(3) 0.042(3) 0.006(2) 0.0055(19) -0.0001(19)
C49 0.029(2) 0.039(3) 0.054(3) 0.008(2) 0.016(2) 0.001(2)
C50 0.035(2) 0.036(2) 0.036(2) 0.0058(19) 0.015(2) -0.0005(19)
C51 0.027(2) 0.026(2) 0.031(2) 0.0018(17) 0.0101(17) 0.0001(17)
C52 0.032(2) 0.035(2) 0.029(2) 0.0006(18) 0.0100(18) -0.0036(19)
C53 0.027(2) 0.035(2) 0.029(2) -0.0048(18) 0.0056(17) -0.0005(18)
C54 0.025(2) 0.030(2) 0.033(2) -0.0005(18) -0.0004(18) -0.0013(17)
C55 0.044(3) 0.038(3) 0.051(3) -0.004(2) 0.006(2) -0.007(2)
C56 0.046(3) 0.038(3) 0.066(4) 0.002(3) 0.007(3) -0.013(2)
C57 0.035(3) 0.047(3) 0.060(4) 0.018(3) 0.008(2) -0.007(2)
C58 0.028(2) 0.041(3) 0.043(3) 0.010(2) 0.007(2) -0.002(2)
C59 0.023(2) 0.035(2) 0.022(2) 0.0002(17) -0.0016(16) -0.0008(17)
C60 0.039(3) 0.041(3) 0.026(2) -0.0060(19) 0.0006(19) 0.006(2)
C61 0.039(3) 0.048(3) 0.031(2) -0.010(2) -0.011(2) 0.002(2)
C62 0.029(2) 0.041(3) 0.032(2) -0.007(2) -0.0090(19) 0.000(2)
C63 0.023(2) 0.039(2) 0.024(2) 0.0003(18) -0.0008(16) -0.0014(18)
C64 0.0222(19) 0.035(2) 0.0211(19) -0.0036(17) -0.0009(15) -0.0049(17)
C68 0.037(3) 0.049(3) 0.031(2) 0.000(2) -0.003(2) 0.012(2)
C69 0.019(2) 0.074(4) 0.037(3) -0.011(3) -0.0051(19) 0.005(2)
C70 0.0199(19) 0.038(2) 0.028(2) -0.0041(18) 0.0001(16) 0.0024(17)
C71 0.0178(18) 0.036(2) 0.027(2) -0.0053(17) 0.0026(16) 0.0010(16)
C72 0.0181(18) 0.032(2) 0.024(2) -0.0030(16) 0.0006(15) -0.0005(16)
C73 0.024(2) 0.047(3) 0.026(2) -0.0033(19) 0.0030(17) 0.0035(19)
C74 0.026(2) 0.047(3) 0.033(2) -0.008(2) 0.0068(18) 0.004(2)
C75 0.0177(19) 0.051(3) 0.036(2) -0.009(2) 0.0001(17) 0.0034(19)
C76 0.048(3) 0.094(5) 0.047(3) 0.000(3) 0.023(3) 0.018(3)
C77 0.047(3) 0.055(4) 0.064(4) -0.008(3) 0.029(3) 0.008(3)
C78 0.050(3) 0.066(4) 0.069(4) 0.001(3) 0.033(3) 0.005(3)
C110 0.025(2) 0.067(4) 0.040(3) -0.012(3) 0.009(2) 0.009(2)
C111 0.021(2) 0.048(3) 0.029(2) -0.006(2) -0.0013(17) 0.0044(19)
C113 0.034(3) 0.065(4) 0.028(2) 0.006(2) -0.004(2) 0.009(2)
C114 0.023(2) 0.062(3) 0.031(2) 0.001(2) 0.0034(18) -0.005(2)
C115 0.054(3) 0.067(4) 0.042(3) -0.004(3) 0.026(3) -0.012(3)
C1A 0.029(7) 0.075(8) 0.024(7) -0.031(7) 0.002(5) -0.006(6)
C2A 0.032(4) 0.053(5) 0.030(4) -0.011(4) -0.002(3) -0.003(4)
C3A 0.041(5) 0.087(8) 0.030(5) -0.016(5) 0.000(4) 0.004(5)
C4A 0.048(7) 0.052(7) 0.047(8) -0.017(6) -0.017(6) 0.004(5)
C1B 0.029(4) 0.055(5) 0.032(5) -0.017(4) 0.001(4) -0.004(4)
C2B 0.034(9) 0.070(8) 0.026(9) -0.009(8) 0.004(6) -0.002(7)
C3B 0.052(7) 0.050(7) 0.037(6) -0.017(5) 0.020(5) -0.019(5)
C4B 0.049(7) 0.071(9) 0.052(9) -0.034(7) -0.004(7) 0.003(7)
Si1 0.0605(10) 0.0510(9) 0.0396(8) 0.0031(7) 0.0120(7) 0.0089(8)
O12 0.084(3) 0.058(3) 0.040(2) 0.001(2) 0.002(2) 0.016(2)
C79 0.053(4) 0.092(5) 0.055(4) -0.014(4) 0.019(3) -0.002(4)
C80 0.068(5) 0.084(5) 0.074(5) -0.031(4) 0.017(4) -0.011(4)
C81 0.110(7) 0.097(6) 0.066(5) -0.021(5) 0.045(5) -0.028(5)
C82 0.157(9) 0.053(4) 0.065(5) -0.005(4) 0.062(6) 0.002(5)
C83 0.125(7) 0.060(4) 0.061(4) 0.011(4) 0.040(5) 0.019(4)
C84 0.056(5) 0.219(13) 0.073(6) -0.066(7) 0.009(4) 0.017(6)
C85 0.042(4) 0.237(14) 0.077(6) -0.046(7) -0.008(4) 0.042(6)
C86 0.056(4) 0.103(6) 0.073(5) 0.035(5) 0.013(4) 0.016(4)
C87 0.086(6) 0.102(7) 0.131(9) -0.039(6) 0.048(6) -0.043(5)
C88 0.114(8) 0.120(8) 0.131(9) -0.066(7) 0.081(7) -0.056(6)
C89 0.054(3) 0.049(3) 0.053(3) 0.002(3) 0.011(3) 0.005(3)
C90 0.050(3) 0.053(3) 0.060(4) 0.003(3) 0.019(3) 0.002(3)
C91 0.048(3) 0.069(4) 0.055(4) 0.012(3) 0.015(3) 0.006(3)
C92 0.059(4) 0.075(5) 0.046(3) 0.005(3) 0.016(3) -0.009(3)
C93 0.057(4) 0.057(4) 0.051(3) 0.005(3) 0.008(3) 0.010(3)
C101 0.074(4) 0.052(4) 0.051(3) 0.003(3) 0.029(3) 0.009(3)
C102 0.062(4) 0.064(4) 0.047(3) 0.009(3) 0.018(3) 0.007(3)
C103 0.043(3) 0.050(3) 0.043(3) 0.005(2) 0.005(2) 0.005(2)
N11 0.201(11) 0.081(6) 0.161(9) 0.024(6) 0.132(9) 0.003(6)
C99 0.061(4) 0.069(4) 0.053(4) -0.004(3) 0.023(3) 0.005(3)
C109 0.076(5) 0.079(5) 0.056(4) -0.014(4) 0.037(4) -0.021(4)
N13 0.193(11) 0.100(7) 0.121(8) -0.005(6) -0.049(7) -0.035(7)
C95 0.111(7) 0.079(6) 0.129(8) -0.029(6) 0.078(7) -0.021(5)
C106 0.072(5) 0.065(5) 0.098(6) -0.018(5) 0.003(4) 0.006(4)
N12 0.126(8) 0.082(6) 0.172(10) -0.033(6) 0.043(7) 0.005(5)
C97 0.115(7) 0.070(5) 0.102(6) -0.023(5) 0.075(6) -0.016(5)
C107 0.094(6) 0.069(5) 0.070(5) -0.001(4) 0.031(4) 0.006(4)
N9 0.088(5) 0.105(6) 0.063(4) 0.010(4) 0.002(4) -0.034(4)
C94 0.060(4) 0.107(7) 0.076(5) -0.018(5) -0.005(4) -0.013(4)
C104 0.059(4) 0.065(4) 0.066(5) 0.008(4) -0.009(4) -0.018(3)
N14 0.124(6) 0.085(5) 0.057(4) 0.001(4) 0.023(4) 0.004(5)
C96 0.230(16) 0.125(10) 0.095(8) 0.019(7) 0.066(10) 0.072(10)
C105 0.086(5) 0.072(5) 0.044(4) 0.007(3) 0.015(4) -0.006(4)
N10 0.271(14) 0.123(8) 0.072(5) 0.018(5) 0.079(7) 0.065(8)
C98 0.154(10) 0.078(6) 0.076(6) -0.011(5) 0.040(6) -0.004(6)
C108 0.138(9) 0.088(6) 0.056(5) -0.007(4) 0.014(5) 0.040(6)

loop_
_atom_type_symbol
_atom_type_description
_atom_type_scat_dispersion_real
_atom_type_scat_dispersion_imag
_atom_type_scat_source
C C 0.0033 0.0016 'International Tables Vol C Tables 4.2.6.8 and 6.1.1.4'
H H 0.0000 0.0000 'International Tables Vol C Tables 4.2.6.8 and 6.1.1.4'
Cu Cu 0.3201 1.2651 'International Tables Vol C Tables 4.2.6.8 and 6.1.1.4'
Mo Mo -1.6832 0.6857 'International Tables Vol C Tables 4.2.6.8 and 6.1.1.4'
N N 0.0061 0.0033 'International Tables Vol C Tables 4.2.6.8 and 6.1.1.4'
O O 0.0106 0.0060 'International Tables Vol C Tables 4.2.6.8 and 6.1.1.4'
Si Si 0.0817 0.0704 'International Tables Vol C Tables 4.2.6.8 and 6.1.1.4'

loop_
_geom_angle_atom_site_label_1
_geom_angle_atom_site_label_2
_geom_angle_atom_site_label_3
_geom_angle
_geom_angle_site_symmetry_1
_geom_angle_site_symmetry_3
_geom_angle_publ_flag
O1 Mo1 Mo2 116.15(13) . . ?
O1 Mo1 O5 103.94(16) . . ?
O1 Mo1 O6 94.03(15) . . ?
O1 Mo1 O7 155.87(15) . . ?
O1 Mo1 O8 85.91(14) . . ?
O2 Mo1 Mo2 123.88(13) . . ?
O2 Mo1 O1 105.35(17) . . ?
O2 Mo1 O5 101.58(18) . . ?
O2 Mo1 O6 101.82(17) . . ?
O2 Mo1 O7 98.30(15) . . ?
O2 Mo1 O8 167.10(14) . . ?
O5 Mo1 Mo2 34.69(11) . . ?
O5 Mo1 O6 145.37(14) . . ?
O5 Mo1 O7 75.43(13) . . ?
O5 Mo1 O8 69.00(13) . . ?
O6 Mo1 Mo2 110.71(9) . . ?
O6 Mo1 O7 76.23(12) . . ?
O6 Mo1 O8 83.31(12) . . ?
O7 Mo1 Mo2 50.60(9) . . ?
O7 Mo1 O8 71.21(11) . . ?
O8 Mo1 Mo2 43.61(7) . . ?
O3 Mo2 Mo1 123.63(13) . . ?
O3 Mo2 O4 105.38(17) . . ?
O3 Mo2 O5 100.47(18) . . ?
O3 Mo2 O7 167.00(14) . . ?
O3 Mo2 O8 98.90(14) . . ?
O3 Mo2 O9 102.98(18) . . ?
O4 Mo2 Mo1 115.57(13) . . ?
O4 Mo2 O5 104.04(16) . . ?
O4 Mo2 O7 85.29(14) . . ?
O4 Mo2 O8 155.33(15) . . ?
O4 Mo2 O9 94.11(15) . . ?
O5 Mo2 Mo1 34.72(11) . . ?
O5 Mo2 O7 69.21(13) . . ?
O5 Mo2 O8 75.33(13) . . ?
O5 Mo2 O9 145.22(14) . . ?
O7 Mo2 Mo1 43.53(7) . . ?
O8 Mo2 Mo1 50.78(8) . . ?
O8 Mo2 O7 71.29(11) . . ?
O9 Mo2 Mo1 110.56(9) . . ?
O9 Mo2 O7 83.28(13) . . ?
O9 Mo2 O8 75.95(12) . . ?
N1 Cu1 N3 117.41(16) . . ?
N1 Cu1 N4 124.08(15) . . ?
N1 Cu1 N5 134.19(14) . . ?
N3 Cu1 N5 75.35(14) . . ?
N4 Cu1 N3 115.36(16) . . ?
N4 Cu1 N5 76.24(13) . . ?
N2 Cu2 N6 121.52(14) . . ?
N2 Cu2 N7 116.70(15) . . ?
N2 Cu2 N8 134.48(13) . . ?
N6 Cu2 N7 118.83(15) . . ?
N6 Cu2 N8 76.64(13) . . ?
N7 Cu2 N8 76.17(14) . . ?
Mo2 O5 Mo1 110.59(17) . . ?
C1 O6 Mo1 118.8(3) . . ?
Mo1 O7 Mo2 85.87(10) . . ?
C6 O7 Mo1 113.5(3) . . ?
C6 O7 Mo2 132.2(3) . . ?
Mo2 O8 Mo1 85.61(10) . . ?
C45 O8 Mo1 128.2(3) . . ?
C45 O8 Mo2 113.6(2) . . ?
C40 O9 Mo2 120.0(3) . . ?
C29 O10 C25 114.1(3) . . ?
C71 O11 C64 113.5(3) . . ?
C7 N1 Cu1 124.6(3) . . ?
C7 N1 C30 114.8(4) . . ?
C30 N1 Cu1 119.9(3) . . ?
C46 N2 Cu2 123.4(3) . . ?
C46 N2 C72 115.0(4) . . ?
C72 N2 Cu2 120.7(3) . . ?
C8 N3 Cu1 123.1(4) . . ?
C8 N3 C12 117.9(4) . . ?
C12 N3 Cu1 119.0(3) . . ?
C14 N4 Cu1 122.5(3) . . ?
C14 N4 C18 117.7(4) . . ?
C18 N4 Cu1 118.7(3) . . ?
C13 N5 Cu1 97.2(3) . . ?
C19 N5 Cu1 99.2(2) . . ?
C19 N5 C13 114.5(4) . . ?
C20 N5 Cu1 115.8(3) . . ?
C20 N5 C13 114.4(4) . . ?
C20 N5 C19 113.6(4) . . ?
C47 N6 Cu2 122.8(3) . . ?
C51 N6 Cu2 118.7(3) . . ?
C51 N6 C47 117.8(4) . . ?
C54 N7 Cu2 116.8(3) . . ?
C58 N7 Cu2 124.7(3) . . ?
C58 N7 C54 117.8(4) . . ?
C52 N8 Cu2 101.2(3) . . ?
C53 N8 Cu2 96.7(2) . . ?
C53 N8 C52 113.6(4) . . ?
C59 N8 Cu2 114.9(3) . . ?
C59 N8 C52 113.6(4) . . ?
C59 N8 C53 115.0(3) . . ?
O6 C1 C6 115.6(4) . . ?
C2 C1 O6 123.4(4) . . ?
C2 C1 C6 121.0(4) . . ?
C1 C2 H2 120.2 . . ?
C1 C2 C3 119.5(4) . . ?
C3 C2 H2 120.3 . . ?
C2 C3 H3 119.9 . . ?
C4 C3 C2 120.1(5) . . ?
C4 C3 H3 119.9 . . ?
C3 C4 H4 119.5 . . ?
C3 C4 C5 121.0(4) . . ?
C5 C4 H4 119.5 . . ?
C4 C5 C7 123.0(4) . . ?
C6 C5 C4 118.5(4) . . ?
C6 C5 C7 118.1(4) . . ?
O7 C6 C1 115.7(4) . . ?
O7 C6 C5 124.5(4) . . ?
C5 C6 C1 119.8(4) . . ?
N1 C7 C5 125.2(4) . . ?
N1 C7 H7 117.4 . . ?
C5 C7 H7 117.4 . . ?
N3 C8 H8 118.3 . . ?
N3 C8 C9 123.3(5) . . ?
C9 C8 H8 118.3 . . ?
C8 C9 H9 120.8 . . ?
C10 C9 C8 118.3(5) . . ?
C10 C9 H9 120.8 . . ?
C9 C10 H10 120.3 . . ?
C9 C10 C11 119.5(5) . . ?
C11 C10 H10 120.3 . . ?
C10 C11 H11 120.6 . . ?
C12 C11 C10 118.8(5) . . ?
C12 C11 H11 120.6 . . ?
N3 C12 C11 122.2(5) . . ?
N3 C12 C13 115.7(4) . . ?
C11 C12 C13 122.0(5) . . ?
N5 C13 C12 110.8(4) . . ?
N5 C13 H13A 109.5 . . ?
N5 C13 H13B 109.5 . . ?
C12 C13 H13A 109.5 . . ?
C12 C13 H13B 109.5 . . ?
H13A C13 H13B 108.1 . . ?
N4 C14 H14 118.5 . . ?
N4 C14 C15 123.0(4) . . ?
C15 C14 H14 118.5 . . ?
C14 C15 H15 120.5 . . ?
C16 C15 C14 119.0(4) . . ?
C16 C15 H15 120.5 . . ?
C15 C16 H16 120.5 . . ?
C17 C16 C15 119.0(4) . . ?
C17 C16 H16 120.5 . . ?
C16 C17 H17 120.4 . . ?
C16 C17 C18 119.2(4) . . ?
C18 C17 H17 120.4 . . ?
N4 C18 C17 122.0(4) . . ?
N4 C18 C19 117.1(4) . . ?
C17 C18 C19 120.9(4) . . ?
N5 C19 C18 110.3(4) . . ?
N5 C19 H19A 109.6 . . ?
N5 C19 H19B 109.6 . . ?
C18 C19 H19A 109.6 . . ?
C18 C19 H19B 109.6 . . ?
H19A C19 H19B 108.1 . . ?
C21 C20 N5 124.4(4) . . ?
C25 C20 N5 117.5(4) . . ?
C25 C20 C21 118.1(4) . . ?
C20 C21 H21 118.8 . . ?
C22 C21 C20 122.4(5) . . ?
C22 C21 H21 118.8 . . ?
C21 C22 C113 122.3(5) . . ?
C23 C22 C21 117.5(4) . . ?
C23 C22 C113 120.2(4) . . ?
C22 C23 H23 118.5 . . ?
C22 C23 C24 123.0(4) . . ?
C24 C23 H23 118.5 . . ?
C23 C24 C114 124.7(4) . . ?
C25 C24 C23 116.5(5) . . ?
C25 C24 C114 118.8(4) . . ?
O10 C25 C24 120.2(4) . . ?
C20 C25 O10 117.3(4) . . ?
C20 C25 C24 122.5(4) . . ?
H26A C26 H26B 109.5 . . ?
H26A C26 H26C 109.5 . . ?
H26B C26 H26C 109.5 . . ?
C114 C26 H26A 109.5 . . ?
C114 C26 H26B 109.5 . . ?
C114 C26 H26C 109.5 . . ?
H27A C27 H27B 109.5 . . ?
H27A C27 H27C 109.5 . . ?
H27B C27 H27C 109.5 . . ?
C114 C27 H27A 109.5 . . ?
C114 C27 H27B 109.5 . . ?
C114 C27 H27C 109.5 . . ?
C29 C28 C114 117.8(4) . . ?
C33 C28 C29 118.0(4) . . ?
C33 C28 C114 124.1(4) . . ?
O10 C29 C28 120.8(4) . . ?
O10 C29 C30 117.5(4) . . ?
C30 C29 C28 121.8(4) . . ?
C29 C30 N1 119.9(4) . . ?
C29 C30 C31 118.3(4) . . ?
C31 C30 N1 121.5(4) . . ?
C30 C31 H31 119.3 . . ?
C30 C31 C32 121.4(4) . . ?
C32 C31 H31 119.3 . . ?
C31 C32 C115 122.0(5) . . ?
C33 C32 C31 118.3(5) . . ?
C33 C32 C115 119.7(5) . . ?
C28 C33 H33 118.9 . . ?
C32 C33 C28 122.2(5) . . ?
C32 C33 H33 118.9 . . ?
H34A C34 H34B 109.5 . . ?
H34A C34 H34C 109.5 . . ?
H34B C34 H34C 109.5 . . ?
C115 C34 H34A 109.5 . . ?
C115 C34 H34B 109.5 . . ?
C115 C34 H34C 109.5 . . ?
H35A C35 H35B 109.5 . . ?
H35A C35 H35C 109.5 . . ?
H35B C35 H35C 109.5 . . ?
C115 C35 H35A 109.5 . . ?
C115 C35 H35B 109.5 . . ?
C115 C35 H35C 109.5 . . ?
H36A C36 H36B 109.5 . . ?
H36A C36 H36C 109.5 . . ?
H36B C36 H36C 109.5 . . ?
C115 C36 H36A 109.5 . . ?
C115 C36 H36B 109.5 . . ?
C115 C36 H36C 109.5 . . ?
H37A C37 H37B 109.5 . . ?
H37A C37 H37C 109.5 . . ?
H37B C37 H37C 109.5 . . ?
C113 C37 H37A 109.5 . . ?
C113 C37 H37B 109.5 . . ?
C113 C37 H37C 109.5 . . ?
H38A C38 H38B 109.5 . . ?
H38A C38 H38C 109.5 . . ?
H38B C38 H38C 109.5 . . ?
C113 C38 H38A 109.5 . . ?
C113 C38 H38B 109.5 . . ?
C113 C38 H38C 109.5 . . ?
H39A C39 H39B 109.5 . . ?
H39A C39 H39C 109.5 . . ?
H39B C39 H39C 109.5 . . ?
C113 C39 H39A 109.5 . . ?
C113 C39 H39B 109.5 . . ?
C113 C39 H39C 109.5 . . ?
O9 C40 C41 124.3(4) . . ?
O9 C40 C45 115.1(4) . . ?
C41 C40 C45 120.5(4) . . ?
C40 C41 H41 120.2 . . ?
C40 C41 C42 119.5(4) . . ?
C42 C41 H41 120.2 . . ?
C41 C42 H42 119.6 . . ?
C43 C42 C41 120.8(5) . . ?
C43 C42 H42 119.6 . . ?
C42 C43 H43 119.6 . . ?
C42 C43 C44 120.8(4) . . ?
C44 C43 H43 119.6 . . ?
C43 C44 C46 123.3(4) . . ?
C45 C44 C43 118.2(4) . . ?
C45 C44 C46 118.4(4) . . ?
O8 C45 C40 115.3(4) . . ?
O8 C45 C44 124.4(4) . . ?
C44 C45 C40 120.3(4) . . ?
N2 C46 C44 124.0(4) . . ?
N2 C46 H46 118.0 . . ?
C44 C46 H46 118.0 . . ?
N6 C47 H47 118.6 . . ?
N6 C47 C48 122.8(5) . . ?
C48 C47 H47 118.6 . . ?
C47 C48 H48 120.3 . . ?
C47 C48 C49 119.4(4) . . ?
C49 C48 H48 120.3 . . ?
C48 C49 H49 121.1 . . ?
C48 C49 C50 117.9(4) . . ?
C50 C49 H49 121.1 . . ?
C49 C50 H50 120.2 . . ?
C51 C50 C49 119.6(5) . . ?
C51 C50 H50 120.2 . . ?
N6 C51 C50 122.4(4) . . ?
N6 C51 C52 117.8(4) . . ?
C50 C51 C52 119.8(4) . . ?
N8 C52 C51 111.2(4) . . ?
N8 C52 H52A 109.4 . . ?
N8 C52 H52B 109.4 . . ?
C51 C52 H52A 109.4 . . ?
C51 C52 H52B 109.4 . . ?
H52A C52 H52B 108.0 . . ?
N8 C53 H53A 109.8 . . ?
N8 C53 H53B 109.8 . . ?
N8 C53 C54 109.3(4) . . ?
H53A C53 H53B 108.3 . . ?
C54 C53 H53A 109.8 . . ?
C54 C53 H53B 109.8 . . ?
N7 C54 C53 115.1(4) . . ?
N7 C54 C55 121.7(5) . . ?
C55 C54 C53 123.2(5) . . ?
C54 C55 H55 120.2 . . ?
C56 C55 C54 119.5(6) . . ?
C56 C55 H55 120.2 . . ?
C55 C56 H56 120.6 . . ?
C57 C56 C55 118.9(5) . . ?
C57 C56 H56 120.6 . . ?
C56 C57 H57 120.5 . . ?
C56 C57 C58 119.0(5) . . ?
C58 C57 H57 120.5 . . ?
N7 C58 C57 123.0(5) . . ?
N7 C58 H58 118.5 . . ?
C57 C58 H58 118.5 . . ?
C60 C59 N8 123.3(4) . . ?
C64 C59 N8 118.5(4) . . ?
C64 C59 C60 118.2(4) . . ?
C59 C60 H60 119.2 . . ?
C59 C60 C61 121.6(5) . . ?
C61 C60 H60 119.2 . . ?
C60 C61 C62 118.3(4) . . ?
C60 C61 C2A 113.5(6) . . ?
C60 C61 C1B 126.8(7) . . ?
C62 C61 C2A 127.0(6) . . ?
C62 C61 C1B 112.9(6) . . ?
C61 C62 H62 119.1 . . ?
C63 C62 C61 121.7(4) . . ?
C63 C62 H62 119.1 . . ?
C62 C63 C111 124.6(4) . . ?
C64 C63 C62 117.7(4) . . ?
C64 C63 C111 117.8(4) . . ?
C59 C64 O11 116.6(4) . . ?
C59 C64 C63 122.5(4) . . ?
C63 C64 O11 120.9(4) . . ?
H68A C68 H68B 109.5 . . ?
H68A C68 H68C 109.5 . . ?
H68B C68 H68C 109.5 . . ?
C111 C68 H68A 109.5 . . ?
C111 C68 H68B 109.5 . . ?
C111 C68 H68C 109.5 . . ?
H69A C69 H69B 109.5 . . ?
H69A C69 H69C 109.5 . . ?
H69B C69 H69C 109.5 . . ?
C111 C69 H69A 109.5 . . ?
C111 C69 H69B 109.5 . . ?
C111 C69 H69C 109.5 . . ?
C71 C70 C111 117.6(4) . . ?
C75 C70 C71 118.0(4) . . ?
C75 C70 C111 124.4(4) . . ?
O11 C71 C70 121.3(4) . . ?
O11 C71 C72 116.9(3) . . ?
C70 C71 C72 121.8(4) . . ?
C71 C72 N2 119.6(4) . . ?
C73 C72 N2 121.6(4) . . ?
C73 C72 C71 118.6(4) . . ?
C72 C73 H73 119.1 . . ?
C72 C73 C74 121.8(4) . . ?
C74 C73 H73 119.1 . . ?
C73 C74 C75 117.5(4) . . ?
C73 C74 C110 122.5(4) . . ?
C75 C74 C110 119.9(4) . . ?
C70 C75 C74 122.4(4) . . ?
C70 C75 H75 118.8 . . ?
C74 C75 H75 118.8 . . ?
H76A C76 H76B 109.5 . . ?
H76A C76 H76C 109.5 . . ?
H76B C76 H76C 109.5 . . ?
C110 C76 H76A 109.5 . . ?
C110 C76 H76B 109.5 . . ?
C110 C76 H76C 109.5 . . ?
H77A C77 H77B 109.5 . . ?
H77A C77 H77C 109.5 . . ?
H77B C77 H77C 109.5 . . ?
C110 C77 H77A 109.5 . . ?
C110 C77 H77B 109.5 . . ?
C110 C77 H77C 109.5 . . ?
H78A C78 H78B 109.5 . . ?
H78A C78 H78C 109.5 . . ?
H78B C78 H78C 109.5 . . ?
C110 C78 H78A 109.5 . . ?
C110 C78 H78B 109.5 . . ?
C110 C78 H78C 109.5 . . ?
C74 C110 C78 109.1(5) . . ?
C76 C110 C74 111.9(4) . . ?
C76 C110 C77 110.3(5) . . ?
C76 C110 C78 107.7(6) . . ?
C77 C110 C74 108.9(5) . . ?
C77 C110 C78 109.0(4) . . ?
C68 C111 C63 108.5(4) . . ?
C68 C111 C69 109.7(4) . . ?
C68 C111 C70 108.9(4) . . ?
C69 C111 C63 111.5(4) . . ?
C70 C111 C63 106.9(4) . . ?
C70 C111 C69 111.3(4) . . ?
C22 C113 C38 111.1(5) . . ?
C37 C113 C22 107.6(4) . . ?
C37 C113 C38 107.0(5) . . ?
C39 C113 C22 111.8(4) . . ?
C39 C113 C37 110.5(6) . . ?
C39 C113 C38 108.7(6) . . ?
C24 C114 C26 112.4(4) . . ?
C24 C114 C27 109.2(4) . . ?
C24 C114 C28 107.0(4) . . ?
C27 C114 C26 108.4(5) . . ?
C27 C114 C28 108.6(4) . . ?
C28 C114 C26 111.2(4) . . ?
C32 C115 C34 108.3(5) . . ?
C35 C115 C32 112.8(5) . . ?
C35 C115 C34 108.8(6) . . ?
C35 C115 C36 111.7(6) . . ?
C36 C115 C32 110.8(5) . . ?
C36 C115 C34 103.9(5) . . ?
H1AA C1A H1AB 109.5 . . ?
H1AA C1A H1AC 109.5 . . ?
H1AB C1A H1AC 109.5 . . ?
C2A C1A H1AA 109.5 . . ?
C2A C1A H1AB 109.5 . . ?
C2A C1A H1AC 109.5 . . ?
C61 C2A C1A 105.3(12) . . ?
C3A C2A C61 113.8(9) . . ?
C3A C2A C1A 109.9(12) . . ?
C4A C2A C61 106.9(9) . . ?
C4A C2A C1A 111.9(16) . . ?
C4A C2A C3A 109.0(12) . . ?
C2A C3A H3AA 109.5 . . ?
C2A C3A H3AB 109.5 . . ?
C2A C3A H3AC 109.5 . . ?
H3AA C3A H3AB 109.5 . . ?
H3AA C3A H3AC 109.5 . . ?
H3AB C3A H3AC 109.5 . . ?
C2A C4A H4AA 109.5 . . ?
C2A C4A H4AB 109.5 . . ?
C2A C4A H4AC 109.5 . . ?
H4AA C4A H4AB 109.5 . . ?
H4AA C4A H4AC 109.5 . . ?
H4AB C4A H4AC 109.5 . . ?
C2B C1B C61 112.1(19) . . ?
C2B C1B C3B 106.5(16) . . ?
C2B C1B C4B 104.6(19) . . ?
C3B C1B C61 116.6(10) . . ?
C4B C1B C61 107.0(12) . . ?
C4B C1B C3B 109.4(15) . . ?
C1B C2B H2BA 109.5 . . ?
C1B C2B H2BB 109.5 . . ?
C1B C2B H2BC 109.5 . . ?
H2BA C2B H2BB 109.5 . . ?
H2BA C2B H2BC 109.5 . . ?
H2BB C2B H2BC 109.5 . . ?
C1B C3B H3BA 109.5 . . ?
C1B C3B H3BB 109.5 . . ?
C1B C3B H3BC 109.5 . . ?
H3BA C3B H3BB 109.5 . . ?
H3BA C3B H3BC 109.5 . . ?
H3BB C3B H3BC 109.5 . . ?
C1B C4B H4BA 109.5 . . ?
C1B C4B H4BB 109.5 . . ?
C1B C4B H4BC 109.5 . . ?
H4BA C4B H4BB 109.5 . . ?
H4BA C4B H4BC 109.5 . . ?
H4BB C4B H4BC 109.5 . . ?
O12 Si1 C101 112.4(3) . . ?
O12 Si1 C102 110.2(3) . . ?
O12 Si1 C103 103.8(3) . . ?
C102 Si1 C101 110.4(3) . . ?
C102 Si1 C103 107.0(3) . . ?
C103 Si1 C101 112.8(3) . . ?
Si1 O12 H12 109.5 . . ?
C80 C79 H79 118.1 . . ?
C80 C79 C101 123.7(8) . . ?
C101 C79 H79 118.1 . . ?
C79 C80 H80 121.1 . . ?
C79 C80 C81 117.9(8) . . ?
C81 C80 H80 121.1 . . ?
C80 C81 H81 119.4 . . ?
C80 C81 C82 121.3(8) . . ?
C82 C81 H81 119.4 . . ?
C81 C82 H82 121.2 . . ?
C83 C82 C81 117.7(8) . . ?
C83 C82 H82 121.2 . . ?
C82 C83 H83 118.8 . . ?
C82 C83 C101 122.4(8) . . ?
C101 C83 H83 118.8 . . ?
C85 C84 H84 119.5 . . ?
C102 C84 H84 119.5 . . ?
C102 C84 C85 121.0(8) . . ?
C84 C85 H85 119.1 . . ?
C86 C85 C84 121.9(9) . . ?
C86 C85 H85 119.1 . . ?
C85 C86 H86 120.0 . . ?
C85 C86 C87 120.0(9) . . ?
C87 C86 H86 120.0 . . ?
C86 C87 H87 121.0 . . ?
C86 C87 C88 118.0(9) . . ?
C88 C87 H87 121.0 . . ?
C87 C88 H88 118.7 . . ?
C102 C88 C87 122.6(8) . . ?
C102 C88 H88 118.7 . . ?
C90 C89 H89 118.9 . . ?
C90 C89 C103 122.2(6) . . ?
C103 C89 H89 118.9 . . ?
C89 C90 H90 119.7 . . ?
C89 C90 C91 120.5(6) . . ?
C91 C90 H90 119.7 . . ?
C90 C91 H91 120.4 . . ?
C92 C91 C90 119.3(6) . . ?
C92 C91 H91 120.4 . . ?
C91 C92 H92 119.3 . . ?
C91 C92 C93 121.5(7) . . ?
C93 C92 H92 119.3 . . ?
C92 C93 H93 119.8 . . ?
C92 C93 C103 120.3(6) . . ?
C103 C93 H93 119.8 . . ?
C79 C101 Si1 120.7(5) . . ?
C83 C101 Si1 122.3(6) . . ?
C83 C101 C79 117.0(7) . . ?
C84 C102 Si1 125.2(6) . . ?
C88 C102 Si1 118.9(6) . . ?
C88 C102 C84 115.8(7) . . ?
C89 C103 Si1 124.2(5) . . ?
C89 C103 C93 116.2(6) . . ?
C93 C103 Si1 119.2(5) . . ?
H99A C99 H99B 109.5 . . ?
H99A C99 H99C 109.5 . . ?
H99B C99 H99C 109.5 . . ?
C109 C99 H99A 109.5 . . ?
C109 C99 H99B 109.5 . . ?
C109 C99 H99C 109.5 . . ?
N11 C109 C99 176.8(9) . . ?
H95A C95 H95B 109.5 . . ?
H95A C95 H95C 109.5 . . ?
H95B C95 H95C 109.5 . . ?
C106 C95 H95A 109.5 . . ?
C106 C95 H95B 109.5 . . ?
C106 C95 H95C 109.5 . . ?
N13 C106 C95 177.2(13) . . ?
H97A C97 H97B 109.5 . . ?
H97A C97 H97C 109.5 . . ?
H97B C97 H97C 109.5 . . ?
C107 C97 H97A 109.5 . . ?
C107 C97 H97B 109.5 . . ?
C107 C97 H97C 109.5 . . ?
N12 C107 C97 178.0(12) . . ?
H94A C94 H94B 109.5 . . ?
H94A C94 H94C 109.5 . . ?
H94B C94 H94C 109.5 . . ?
C104 C94 H94A 109.5 . . ?
C104 C94 H94B 109.5 . . ?
C104 C94 H94C 109.5 . . ?
N9 C104 C94 177.3(10) . . ?
H96A C96 H96B 109.5 . . ?
H96A C96 H96C 109.5 . . ?
H96B C96 H96C 109.5 . . ?
C105 C96 H96A 109.5 . . ?
C105 C96 H96B 109.5 . . ?
C105 C96 H96C 109.5 . . ?
N14 C105 C96 177.3(11) . . ?
H98A C98 H98B 109.5 . . ?
H98A C98 H98C 109.5 . . ?
H98B C98 H98C 109.5 . . ?
C108 C98 H98A 109.5 . . ?
C108 C98 H98B 109.5 . . ?
C108 C98 H98C 109.5 . . ?
N10 C108 C98 178.6(13) . . ?

loop_
_geom_bond_atom_site_label_1
_geom_bond_atom_site_label_2
_geom_bond_distance
_geom_bond_site_symmetry_2
_geom_bond_publ_flag
Mo1 Mo2 3.1558(10) . ?
Mo1 O1 1.711(3) . ?
Mo1 O2 1.706(4) . ?
Mo1 O5 1.920(4) . ?
Mo1 O6 1.990(3) . ?
Mo1 O7 2.179(3) . ?
Mo1 O8 2.452(3) . ?
Mo2 O3 1.696(4) . ?
Mo2 O4 1.721(3) . ?
Mo2 O5 1.919(4) . ?
Mo2 O7 2.445(3) . ?
Mo2 O8 2.183(3) . ?
Mo2 O9 1.975(4) . ?
Cu1 N1 2.001(4) . ?
Cu1 N3 2.036(4) . ?
Cu1 N4 2.036(4) . ?
Cu1 N5 2.477(4) . ?
Cu2 N2 2.020(4) . ?
Cu2 N6 2.050(4) . ?
Cu2 N7 2.059(4) . ?
Cu2 N8 2.433(4) . ?
O6 C1 1.366(5) . ?
O7 C6 1.333(6) . ?
O8 C45 1.330(5) . ?
O9 C40 1.356(5) . ?
O10 C25 1.396(5) . ?
O10 C29 1.380(5) . ?
O11 C64 1.393(5) . ?
O11 C71 1.385(5) . ?
N1 C7 1.296(5) . ?
N1 C30 1.430(6) . ?
N2 C46 1.295(5) . ?
N2 C72 1.432(5) . ?
N3 C8 1.339(6) . ?
N3 C12 1.359(6) . ?
N4 C14 1.346(5) . ?
N4 C18 1.349(6) . ?
N5 C13 1.464(6) . ?
N5 C19 1.458(6) . ?
N5 C20 1.440(5) . ?
N6 C47 1.355(5) . ?
N6 C51 1.331(6) . ?
N7 C54 1.354(6) . ?
N7 C58 1.341(6) . ?
N8 C52 1.463(6) . ?
N8 C53 1.460(6) . ?
N8 C59 1.439(5) . ?
C1 C2 1.365(7) . ?
C1 C6 1.409(6) . ?
C2 H2 0.9500 . ?
C2 C3 1.402(7) . ?
C3 H3 0.9500 . ?
C3 C4 1.381(7) . ?
C4 H4 0.9500 . ?
C4 C5 1.402(7) . ?
C5 C6 1.399(6) . ?
C5 C7 1.456(6) . ?
C7 H7 0.9500 . ?
C8 H8 0.9500 . ?
C8 C9 1.380(8) . ?
C9 H9 0.9500 . ?
C9 C10 1.379(9) . ?
C10 H10 0.9500 . ?
C10 C11 1.391(8) . ?
C11 H11 0.9500 . ?
C11 C12 1.375(7) . ?
C12 C13 1.506(7) . ?
C13 H13A 0.9900 . ?
C13 H13B 0.9900 . ?
C14 H14 0.9500 . ?
C14 C15 1.382(6) . ?
C15 H15 0.9500 . ?
C15 C16 1.379(7) . ?
C16 H16 0.9500 . ?
C16 C17 1.375(6) . ?
C17 H17 0.9500 . ?
C17 C18 1.398(6) . ?
C18 C19 1.519(6) . ?
C19 H19A 0.9900 . ?
C19 H19B 0.9900 . ?
C20 C21 1.387(6) . ?
C20 C25 1.382(7) . ?
C21 H21 0.9500 . ?
C21 C22 1.385(6) . ?
C22 C23 1.383(8) . ?
C22 C113 1.540(6) . ?
C23 H23 0.9500 . ?
C23 C24 1.401(7) . ?
C24 C25 1.398(6) . ?
C24 C114 1.512(7) . ?
C26 H26A 0.9800 . ?
C26 H26B 0.9800 . ?
C26 H26C 0.9800 . ?
C26 C114 1.552(7) . ?
C27 H27A 0.9800 . ?
C27 H27B 0.9800 . ?
C27 H27C 0.9800 . ?
C27 C114 1.533(8) . ?
C28 C29 1.402(6) . ?
C28 C33 1.393(7) . ?
C28 C114 1.540(7) . ?
C29 C30 1.391(6) . ?
C30 C31 1.398(6) . ?
C31 H31 0.9500 . ?
C31 C32 1.406(7) . ?
C32 C33 1.384(7) . ?
C32 C115 1.543(7) . ?
C33 H33 0.9500 . ?
C34 H34A 0.9800 . ?
C34 H34B 0.9800 . ?
C34 H34C 0.9800 . ?
C34 C115 1.584(10) . ?
C35 H35A 0.9800 . ?
C35 H35B 0.9800 . ?
C35 H35C 0.9800 . ?
C35 C115 1.470(9) . ?
C36 H36A 0.9800 . ?
C36 H36B 0.9800 . ?
C36 H36C 0.9800 . ?
C36 C115 1.510(9) . ?
C37 H37A 0.9800 . ?
C37 H37B 0.9800 . ?
C37 H37C 0.9800 . ?
C37 C113 1.528(9) . ?
C38 H38A 0.9800 . ?
C38 H38B 0.9800 . ?
C38 H38C 0.9800 . ?
C38 C113 1.549(8) . ?
C39 H39A 0.9800 . ?
C39 H39B 0.9800 . ?
C39 H39C 0.9800 . ?
C39 C113 1.502(9) . ?
C40 C41 1.366(7) . ?
C40 C45 1.419(6) . ?
C41 H41 0.9500 . ?
C41 C42 1.401(7) . ?
C42 H42 0.9500 . ?
C42 C43 1.378(6) . ?
C43 H43 0.9500 . ?
C43 C44 1.411(6) . ?
C44 C45 1.397(6) . ?
C44 C46 1.450(5) . ?
C46 H46 0.9500 . ?
C47 H47 0.9500 . ?
C47 C48 1.372(6) . ?
C48 H48 0.9500 . ?
C48 C49 1.383(7) . ?
C49 H49 0.9500 . ?
C49 C50 1.388(7) . ?
C50 H50 0.9500 . ?
C50 C51 1.386(6) . ?
C51 C52 1.510(6) . ?
C52 H52A 0.9900 . ?
C52 H52B 0.9900 . ?
C53 H53A 0.9900 . ?
C53 H53B 0.9900 . ?
C53 C54 1.502(7) . ?
C54 C55 1.382(7) . ?
C55 H55 0.9500 . ?
C55 C56 1.380(8) . ?
C56 H56 0.9500 . ?
C56 C57 1.371(9) . ?
C57 H57 0.9500 . ?
C57 C58 1.378(8) . ?
C58 H58 0.9500 . ?
C59 C60 1.389(6) . ?
C59 C64 1.383(6) . ?
C60 H60 0.9500 . ?
C60 C61 1.391(7) . ?
C61 C62 1.393(8) . ?
C61 C2A 1.561(11) . ?
C61 C1B 1.583(13) . ?
C62 H62 0.9500 . ?
C62 C63 1.393(6) . ?
C63 C64 1.390(6) . ?
C63 C111 1.533(7) . ?
C68 H68A 0.9800 . ?
C68 H68B 0.9800 . ?
C68 H68C 0.9800 . ?
C68 C111 1.521(8) . ?
C69 H69A 0.9800 . ?
C69 H69B 0.9800 . ?
C69 H69C 0.9800 . ?
C69 C111 1.531(6) . ?
C70 C71 1.391(6) . ?
C70 C75 1.390(7) . ?
C70 C111 1.532(6) . ?
C71 C72 1.398(6) . ?
C72 C73 1.395(6) . ?
C73 H73 0.9500 . ?
C73 C74 1.396(6) . ?
C74 C75 1.410(7) . ?
C74 C110 1.533(7) . ?
C75 H75 0.9500 . ?
C76 H76A 0.9800 . ?
C76 H76B 0.9800 . ?
C76 H76C 0.9800 . ?
C76 C110 1.514(8) . ?
C77 H77A 0.9800 . ?
C77 H77B 0.9800 . ?
C77 H77C 0.9800 . ?
C77 C110 1.529(8) . ?
C78 H78A 0.9800 . ?
C78 H78B 0.9800 . ?
C78 H78C 0.9800 . ?
C78 C110 1.537(9) . ?
C1A H1AA 0.9800 . ?
C1A H1AB 0.9800 . ?
C1A H1AC 0.9800 . ?
C1A C2A 1.58(3) . ?
C2A C3A 1.519(17) . ?
C2A C4A 1.52(2) . ?
C3A H3AA 0.9800 . ?
C3A H3AB 0.9800 . ?
C3A H3AC 0.9800 . ?
C4A H4AA 0.9800 . ?
C4A H4AB 0.9800 . ?
C4A H4AC 0.9800 . ?
C1B C2B 1.48(4) . ?
C1B C3B 1.52(2) . ?
C1B C4B 1.50(3) . ?
C2B H2BA 0.9800 . ?
C2B H2BB 0.9800 . ?
C2B H2BC 0.9800 . ?
C3B H3BA 0.9800 . ?
C3B H3BB 0.9800 . ?
C3B H3BC 0.9800 . ?
C4B H4BA 0.9800 . ?
C4B H4BB 0.9800 . ?
C4B H4BC 0.9800 . ?
Si1 O12 1.638(5) . ?
Si1 C101 1.876(7) . ?
Si1 C102 1.868(7) . ?
Si1 C103 1.875(6) . ?
O12 H12 0.8400 . ?
C79 H79 0.9500 . ?
C79 C80 1.368(9) . ?
C79 C101 1.403(9) . ?
C80 H80 0.9500 . ?
C80 C81 1.394(12) . ?
C81 H81 0.9500 . ?
C81 C82 1.425(13) . ?
C82 H82 0.9500 . ?
C82 C83 1.390(11) . ?
C83 H83 0.9500 . ?
C83 C101 1.391(10) . ?
C84 H84 0.9500 . ?
C84 C85 1.387(12) . ?
C84 C102 1.376(10) . ?
C85 H85 0.9500 . ?
C85 C86 1.333(13) . ?
C86 H86 0.9500 . ?
C86 C87 1.347(12) . ?
C87 H87 0.9500 . ?
C87 C88 1.426(12) . ?
C88 H88 0.9500 . ?
C88 C102 1.376(11) . ?
C89 H89 0.9500 . ?
C89 C90 1.373(9) . ?
C89 C103 1.394(8) . ?
C90 H90 0.9500 . ?
C90 C91 1.374(9) . ?
C91 H91 0.9500 . ?
C91 C92 1.348(10) . ?
C92 H92 0.9500 . ?
C92 C93 1.398(9) . ?
C93 H93 0.9500 . ?
C93 C103 1.409(9) . ?
N11 C109 1.149(10) . ?
C99 H99A 0.9800 . ?
C99 H99B 0.9800 . ?
C99 H99C 0.9800 . ?
C99 C109 1.392(10) . ?
N13 C106 1.106(11) . ?
C95 H95A 0.9800 . ?
C95 H95B 0.9800 . ?
C95 H95C 0.9800 . ?
C95 C106 1.378(11) . ?
N12 C107 1.157(11) . ?
C97 H97A 0.9800 . ?
C97 H97B 0.9800 . ?
C97 H97C 0.9800 . ?
C97 C107 1.425(11) . ?
N9 C104 1.113(10) . ?
C94 H94A 0.9800 . ?
C94 H94B 0.9800 . ?
C94 H94C 0.9800 . ?
C94 C104 1.461(12) . ?
N14 C105 1.137(10) . ?
C96 H96A 0.9800 . ?
C96 H96B 0.9800 . ?
C96 H96C 0.9800 . ?
C96 C105 1.421(14) . ?
N10 C108 1.141(12) . ?
C98 H98A 0.9800 . ?
C98 H98B 0.9800 . ?
C98 H98C 0.9800 . ?
C98 C108 1.443(13) . ?

loop_
_geom_torsion_atom_site_label_1
_geom_torsion_atom_site_label_2
_geom_torsion_atom_site_label_3
_geom_torsion_atom_site_label_4
_geom_torsion
_geom_torsion_site_symmetry_1
_geom_torsion_site_symmetry_2
_geom_torsion_site_symmetry_3
_geom_torsion_site_symmetry_4
_geom_torsion_publ_flag
Mo1 O6 C1 C2 -176.7(4) . . . . ?
Mo1 O6 C1 C6 5.0(5) . . . . ?
Mo1 O7 C6 C1 -0.5(5) . . . . ?
Mo1 O7 C6 C5 178.5(3) . . . . ?
Mo1 O8 C45 C40 107.0(4) . . . . ?
Mo1 O8 C45 C44 -74.5(5) . . . . ?
Mo2 O7 C6 C1 106.2(4) . . . . ?
Mo2 O7 C6 C5 -74.8(5) . . . . ?
Mo2 O8 C45 C40 3.4(5) . . . . ?
Mo2 O8 C45 C44 -178.2(3) . . . . ?
Mo2 O9 C40 C41 177.7(4) . . . . ?
Mo2 O9 C40 C45 1.0(5) . . . . ?
Cu1 N1 C7 C5 24.5(6) . . . . ?
Cu1 N1 C30 C29 25.1(6) . . . . ?
Cu1 N1 C30 C31 -149.5(4) . . . . ?
Cu1 N3 C8 C9 -178.3(4) . . . . ?
Cu1 N3 C12 C11 177.6(4) . . . . ?
Cu1 N3 C12 C13 -5.7(5) . . . . ?
Cu1 N4 C14 C15 -165.6(4) . . . . ?
Cu1 N4 C18 C17 166.7(4) . . . . ?
Cu1 N4 C18 C19 -12.7(5) . . . . ?
Cu1 N5 C13 C12 -47.4(4) . . . . ?
Cu1 N5 C19 C18 -43.3(4) . . . . ?
Cu1 N5 C20 C21 148.9(4) . . . . ?
Cu1 N5 C20 C25 -29.6(5) . . . . ?
Cu2 N2 C46 C44 22.3(6) . . . . ?
Cu2 N2 C72 C71 23.2(5) . . . . ?
Cu2 N2 C72 C73 -151.4(4) . . . . ?
Cu2 N6 C47 C48 -167.5(4) . . . . ?
Cu2 N6 C51 C50 167.4(4) . . . . ?
Cu2 N6 C51 C52 -12.3(5) . . . . ?
Cu2 N7 C54 C53 -13.1(5) . . . . ?
Cu2 N7 C54 C55 168.8(4) . . . . ?
Cu2 N7 C58 C57 -170.0(4) . . . . ?
Cu2 N8 C52 C51 -38.8(4) . . . . ?
Cu2 N8 C53 C54 -51.4(3) . . . . ?
Cu2 N8 C59 C60 146.3(4) . . . . ?
Cu2 N8 C59 C64 -31.7(5) . . . . ?
O6 C1 C2 C3 -179.1(4) . . . . ?
O6 C1 C6 O7 -2.7(6) . . . . ?
O6 C1 C6 C5 178.2(4) . . . . ?
O9 C40 C41 C42 -176.5(5) . . . . ?
O9 C40 C45 O8 -2.9(6) . . . . ?
O9 C40 C45 C44 178.6(4) . . . . ?
O10 C29 C30 N1 3.7(6) . . . . ?
O10 C29 C30 C31 178.4(4) . . . . ?
O11 C71 C72 N2 4.7(6) . . . . ?
O11 C71 C72 C73 179.5(4) . . . . ?
N1 C30 C31 C32 174.4(5) . . . . ?
N2 C72 C73 C74 174.4(4) . . . . ?
N3 C8 C9 C10 1.0(8) . . . . ?
N3 C12 C13 N5 42.3(5) . . . . ?
N4 C14 C15 C16 -1.8(8) . . . . ?
N4 C18 C19 N5 43.2(6) . . . . ?
N5 C20 C21 C22 -176.8(4) . . . . ?
N5 C20 C25 O10 -0.9(6) . . . . ?
N5 C20 C25 C24 178.1(4) . . . . ?
N6 C47 C48 C49 -0.8(8) . . . . ?
N6 C51 C52 N8 38.8(6) . . . . ?
N7 C54 C55 C56 1.5(8) . . . . ?
N8 C53 C54 N7 49.7(5) . . . . ?
N8 C53 C54 C55 -132.2(5) . . . . ?
N8 C59 C60 C61 -176.8(5) . . . . ?
N8 C59 C64 O11 0.6(6) . . . . ?
N8 C59 C64 C63 178.2(4) . . . . ?
C1 C2 C3 C4 1.5(7) . . . . ?
C2 C1 C6 O7 179.0(4) . . . . ?
C2 C1 C6 C5 -0.1(7) . . . . ?
C2 C3 C4 C5 -1.1(7) . . . . ?
C3 C4 C5 C6 0.0(7) . . . . ?
C3 C4 C5 C7 173.5(4) . . . . ?
C4 C5 C6 O7 -178.5(4) . . . . ?
C4 C5 C6 C1 0.6(6) . . . . ?
C4 C5 C7 N1 25.9(7) . . . . ?
C6 C1 C2 C3 -0.9(7) . . . . ?
C6 C5 C7 N1 -160.7(4) . . . . ?
C7 N1 C30 C29 -145.4(4) . . . . ?
C7 N1 C30 C31 40.1(6) . . . . ?
C7 C5 C6 O7 7.8(7) . . . . ?
C7 C5 C6 C1 -173.2(4) . . . . ?
C8 N3 C12 C11 0.5(7) . . . . ?
C8 N3 C12 C13 177.2(4) . . . . ?
C8 C9 C10 C11 0.0(8) . . . . ?
C9 C10 C11 C12 -0.7(8) . . . . ?
C10 C11 C12 N3 0.4(8) . . . . ?
C10 C11 C12 C13 -176.0(5) . . . . ?
C11 C12 C13 N5 -141.0(4) . . . . ?
C12 N3 C8 C9 -1.3(7) . . . . ?
C13 N5 C19 C18 59.1(5) . . . . ?
C13 N5 C20 C21 37.0(6) . . . . ?
C13 N5 C20 C25 -141.5(4) . . . . ?
C14 N4 C18 C17 -1.6(7) . . . . ?
C14 N4 C18 C19 179.0(4) . . . . ?
C14 C15 C16 C17 0.6(8) . . . . ?
C15 C16 C17 C18 0.0(8) . . . . ?
C16 C17 C18 N4 0.6(7) . . . . ?
C16 C17 C18 C19 179.9(4) . . . . ?
C17 C18 C19 N5 -136.2(4) . . . . ?
C18 N4 C14 C15 2.3(7) . . . . ?
C19 N5 C13 C12 -151.0(4) . . . . ?
C19 N5 C20 C21 -97.2(5) . . . . ?
C19 N5 C20 C25 84.4(5) . . . . ?
C20 N5 C13 C12 75.2(5) . . . . ?
C20 N5 C19 C18 -166.8(4) . . . . ?
C20 C21 C22 C23 -1.2(7) . . . . ?
C20 C21 C22 C113 176.9(5) . . . . ?
C21 C20 C25 O10 -179.5(4) . . . . ?
C21 C20 C25 C24 -0.5(7) . . . . ?
C21 C22 C23 C24 -0.5(8) . . . . ?
C21 C22 C113 C37 -98.9(6) . . . . ?
C21 C22 C113 C38 144.3(5) . . . . ?
C21 C22 C113 C39 22.6(8) . . . . ?
C22 C23 C24 C25 1.6(7) . . . . ?
C22 C23 C24 C114 -178.0(5) . . . . ?
C23 C22 C113 C37 79.2(6) . . . . ?
C23 C22 C113 C38 -37.6(7) . . . . ?
C23 C22 C113 C39 -159.3(6) . . . . ?
C23 C24 C25 O10 177.9(4) . . . . ?
C23 C24 C25 C20 -1.1(7) . . . . ?
C23 C24 C114 C26 -22.2(7) . . . . ?
C23 C24 C114 C27 98.2(6) . . . . ?
C23 C24 C114 C28 -144.4(5) . . . . ?
C25 O10 C29 C28 35.6(6) . . . . ?
C25 O10 C29 C30 -142.1(4) . . . . ?
C25 C20 C21 C22 1.7(7) . . . . ?
C25 C24 C114 C26 158.3(5) . . . . ?
C25 C24 C114 C27 -81.3(5) . . . . ?
C25 C24 C114 C28 36.0(6) . . . . ?
C28 C29 C30 N1 -174.0(4) . . . . ?
C28 C29 C30 C31 0.8(7) . . . . ?
C29 O10 C25 C20 143.8(4) . . . . ?
C29 O10 C25 C24 -35.3(6) . . . . ?
C29 C28 C33 C32 -0.6(8) . . . . ?
C29 C28 C114 C24 -35.6(6) . . . . ?
C29 C28 C114 C26 -158.6(5) . . . . ?
C29 C28 C114 C27 82.2(6) . . . . ?
C29 C30 C31 C32 -0.2(7) . . . . ?
C30 N1 C7 C5 -165.5(4) . . . . ?
C30 C31 C32 C33 -0.7(8) . . . . ?
C30 C31 C32 C115 -177.0(5) . . . . ?
C31 C32 C33 C28 1.1(8) . . . . ?
C31 C32 C115 C34 110.1(6) . . . . ?
C31 C32 C115 C35 -10.4(9) . . . . ?
C31 C32 C115 C36 -136.5(6) . . . . ?
C33 C28 C29 O10 -177.9(4) . . . . ?
C33 C28 C29 C30 -0.4(7) . . . . ?
C33 C28 C114 C24 143.8(5) . . . . ?
C33 C28 C114 C26 20.8(8) . . . . ?
C33 C28 C114 C27 -98.5(6) . . . . ?
C33 C32 C115 C34 -66.1(7) . . . . ?
C33 C32 C115 C35 173.4(7) . . . . ?
C33 C32 C115 C36 47.2(8) . . . . ?
C40 C41 C42 C43 -0.6(8) . . . . ?
C41 C40 C45 O8 -179.9(4) . . . . ?
C41 C40 C45 C44 1.7(7) . . . . ?
C41 C42 C43 C44 -0.7(8) . . . . ?
C42 C43 C44 C45 2.4(7) . . . . ?
C42 C43 C44 C46 177.9(4) . . . . ?
C43 C44 C45 O8 178.8(4) . . . . ?
C43 C44 C45 C40 -2.8(6) . . . . ?
C43 C44 C46 N2 26.7(7) . . . . ?
C45 C40 C41 C42 0.1(7) . . . . ?
C45 C44 C46 N2 -157.8(4) . . . . ?
C46 N2 C72 C71 -146.2(4) . . . . ?
C46 N2 C72 C73 39.2(6) . . . . ?
C46 C44 C45 O8 3.1(6) . . . . ?
C46 C44 C45 C40 -178.6(4) . . . . ?
C47 N6 C51 C50 -3.0(7) . . . . ?
C47 N6 C51 C52 177.3(4) . . . . ?
C47 C48 C49 C50 -0.4(8) . . . . ?
C48 C49 C50 C51 -0.1(7) . . . . ?
C49 C50 C51 N6 1.9(7) . . . . ?
C49 C50 C51 C52 -178.4(4) . . . . ?
C50 C51 C52 N8 -140.9(4) . . . . ?
C51 N6 C47 C48 2.5(7) . . . . ?
C52 N8 C53 C54 -156.7(4) . . . . ?
C52 N8 C59 C60 -97.9(5) . . . . ?
C52 N8 C59 C64 84.1(5) . . . . ?
C53 N8 C52 C51 63.6(5) . . . . ?
C53 N8 C59 C60 35.3(6) . . . . ?
C53 N8 C59 C64 -142.7(4) . . . . ?
C53 C54 C55 C56 -176.4(5) . . . . ?
C54 N7 C58 C57 -0.1(7) . . . . ?
C54 C55 C56 C57 0.8(9) . . . . ?
C55 C56 C57 C58 -2.7(9) . . . . ?
C56 C57 C58 N7 2.4(8) . . . . ?
C58 N7 C54 C53 176.2(4) . . . . ?
C58 N7 C54 C55 -1.9(7) . . . . ?
C59 N8 C52 C51 -162.5(4) . . . . ?
C59 N8 C53 C54 70.1(5) . . . . ?
C59 C60 C61 C62 -2.1(9) . . . . ?
C59 C60 C61 C2A -170.7(7) . . . . ?
C59 C60 C61 C1B 160.5(9) . . . . ?
C60 C59 C64 O11 -177.5(4) . . . . ?
C60 C59 C64 C63 0.1(7) . . . . ?
C60 C61 C62 C63 1.7(9) . . . . ?
C60 C61 C2A C1A 177.9(13) . . . . ?
C60 C61 C2A C3A 57.4(10) . . . . ?
C60 C61 C2A C4A -63.0(12) . . . . ?
C60 C61 C1B C2B 135.4(15) . . . . ?
C60 C61 C1B C3B -101.4(12) . . . . ?
C60 C61 C1B C4B 21.4(18) . . . . ?
C61 C62 C63 C64 -0.4(8) . . . . ?
C61 C62 C63 C111 -178.8(5) . . . . ?
C62 C61 C2A C1A 10.5(17) . . . . ?
C62 C61 C2A C3A -110.0(10) . . . . ?
C62 C61 C2A C4A 129.6(11) . . . . ?
C62 C61 C1B C2B -61.1(17) . . . . ?
C62 C61 C1B C3B 62.0(12) . . . . ?
C62 C61 C1B C4B -175.2(12) . . . . ?
C62 C63 C64 O11 177.0(4) . . . . ?
C62 C63 C64 C59 -0.5(7) . . . . ?
C62 C63 C111 C68 98.8(5) . . . . ?
C62 C63 C111 C69 -22.1(7) . . . . ?
C62 C63 C111 C70 -143.9(5) . . . . ?
C64 O11 C71 C70 36.6(6) . . . . ?
C64 O11 C71 C72 -141.7(4) . . . . ?
C64 C59 C60 C61 1.2(8) . . . . ?
C64 C63 C111 C68 -79.6(5) . . . . ?
C64 C63 C111 C69 159.5(5) . . . . ?
C64 C63 C111 C70 37.7(6) . . . . ?
C70 C71 C72 N2 -173.6(4) . . . . ?
C70 C71 C72 C73 1.2(7) . . . . ?
C71 O11 C64 C59 143.4(4) . . . . ?
C71 O11 C64 C63 -34.2(6) . . . . ?
C71 C70 C75 C74 1.0(8) . . . . ?
C71 C70 C111 C63 -35.6(6) . . . . ?
C71 C70 C111 C68 81.5(5) . . . . ?
C71 C70 C111 C69 -157.5(5) . . . . ?
C71 C72 C73 C74 -0.3(7) . . . . ?
C72 N2 C46 C44 -168.6(4) . . . . ?
C72 C73 C74 C75 -0.3(8) . . . . ?
C72 C73 C74 C110 -177.4(5) . . . . ?
C73 C74 C75 C70 -0.1(8) . . . . ?
C73 C74 C110 C76 -4.7(8) . . . . ?
C73 C74 C110 C77 -126.8(5) . . . . ?
C73 C74 C110 C78 114.4(6) . . . . ?
C75 C70 C71 O11 -179.8(4) . . . . ?
C75 C70 C71 C72 -1.5(7) . . . . ?
C75 C70 C111 C63 144.3(5) . . . . ?
C75 C70 C111 C68 -98.6(6) . . . . ?
C75 C70 C111 C69 22.4(7) . . . . ?
C75 C74 C110 C76 178.3(5) . . . . ?
C75 C74 C110 C77 56.2(7) . . . . ?
C75 C74 C110 C78 -62.6(7) . . . . ?
C110 C74 C75 C70 177.1(5) . . . . ?
C111 C63 C64 O11 -4.5(7) . . . . ?
C111 C63 C64 C59 178.0(4) . . . . ?
C111 C70 C71 O11 0.1(7) . . . . ?
C111 C70 C71 C72 178.4(4) . . . . ?
C111 C70 C75 C74 -178.9(5) . . . . ?
C113 C22 C23 C24 -178.7(5) . . . . ?
C114 C24 C25 O10 -2.5(7) . . . . ?
C114 C24 C25 C20 178.5(4) . . . . ?
C114 C28 C29 O10 1.5(7) . . . . ?
C114 C28 C29 C30 179.0(4) . . . . ?
C114 C28 C33 C32 -180.0(5) . . . . ?
C115 C32 C33 C28 177.5(5) . . . . ?
C2A C61 C62 C63 168.6(8) . . . . ?
C1B C61 C62 C63 -163.3(8) . . . . ?
O12 Si1 C101 C79 -5.2(7) . . . . ?
O12 Si1 C101 C83 173.9(6) . . . . ?
O12 Si1 C102 C84 -126.8(8) . . . . ?
O12 Si1 C102 C88 56.2(8) . . . . ?
O12 Si1 C103 C89 155.9(5) . . . . ?
O12 Si1 C103 C93 -30.6(5) . . . . ?
C79 C80 C81 C82 -0.4(13) . . . . ?
C80 C79 C101 Si1 -177.9(6) . . . . ?
C80 C79 C101 C83 2.9(11) . . . . ?
C80 C81 C82 C83 2.9(13) . . . . ?
C81 C82 C83 C101 -2.7(13) . . . . ?
C82 C83 C101 Si1 -179.3(6) . . . . ?
C82 C83 C101 C79 -0.1(12) . . . . ?
C84 C85 C86 C87 7.8(18) . . . . ?
C85 C84 C102 Si1 178.1(9) . . . . ?
C85 C84 C102 C88 -4.8(17) . . . . ?
C85 C86 C87 C88 -8.6(16) . . . . ?
C86 C87 C88 C102 2.8(17) . . . . ?
C87 C88 C102 Si1 -178.9(9) . . . . ?
C87 C88 C102 C84 3.8(16) . . . . ?
C89 C90 C91 C92 -0.5(10) . . . . ?
C90 C89 C103 Si1 173.0(5) . . . . ?
C90 C89 C103 C93 -0.7(9) . . . . ?
C90 C91 C92 C93 -0.2(10) . . . . ?
C91 C92 C93 C103 0.5(10) . . . . ?
C92 C93 C103 Si1 -174.1(5) . . . . ?
C92 C93 C103 C89 -0.1(9) . . . . ?
C101 Si1 C102 C84 -2.1(9) . . . . ?
C101 Si1 C102 C88 -179.1(7) . . . . ?
C101 Si1 C103 C89 34.0(6) . . . . ?
C101 Si1 C103 C93 -152.5(5) . . . . ?
C101 C79 C80 C81 -2.6(12) . . . . ?
C102 Si1 C101 C79 -128.7(6) . . . . ?
C102 Si1 C101 C83 50.5(7) . . . . ?
C102 Si1 C103 C89 -87.6(6) . . . . ?
C102 Si1 C103 C93 85.9(5) . . . . ?
C102 C84 C85 C86 -1(2) . . . . ?
C103 Si1 C101 C79 111.7(6) . . . . ?
C103 Si1 C101 C83 -69.1(7) . . . . ?
C103 Si1 C102 C84 120.9(8) . . . . ?
C103 Si1 C102 C88 -56.0(8) . . . . ?
C103 C89 C90 C91 1.0(10) . . . . ?
